data_7236605
loop_
_publ_author_name
'Mishra, Ruchika'
'Regar, Ramprasad'
'Singhal, Rahul'
'Panini, Piyush'
'Sharma, Ganesh D.'
'Sankar, Jeyaraman'

_publ_section_title
;
 Porphyrin based push--pull conjugates as donors for solution-processed
 bulk heterojunction solar cells: a case of metal-dependent power
 conversion efficiency
;
_journal_issue 30
_journal_name_full 'Journal of Materials Chemistry A'
_journal_page_first 15529
_journal_paper_doi 10.1039/C7TA05338J
_journal_volume 5
_journal_year 2017
_chemical_formula_sum 'C84 H70 N8 Ni O4'
_chemical_formula_weight 1314.19
_space_group_crystal_system triclinic
_space_group_IT_number 2
_space_group_name_Hall '-P 1'
_space_group_name_H-M_alt 'P -1'
_atom_sites_solution_hydrogens geom
_audit_creation_method SHELXL-2016/6
_audit_update_record
;
2017-02-06 deposited with the CCDC.
2017-07-12 downloaded from the CCDC.
;
_cell_angle_alpha 91.948(6)
_cell_angle_beta 98.062(6)
_cell_angle_gamma 114.160(5)
_cell_formula_units_Z 4
_cell_length_a 17.631(2)
_cell_length_b 18.379(3)
_cell_length_c 24.555(3)
_cell_measurement_temperature 110(2)
_cell_volume 7151.2(17)
_computing_structure_refinement 'SHELXL-2016/6 (Sheldrick, 2016)'
_computing_structure_solution 'SHELXT 2014/5 (Sheldrick, 2014)'
_diffrn_ambient_temperature 110(2)
_diffrn_measured_fraction_theta_full 0.999
_diffrn_measured_fraction_theta_max 0.999
_diffrn_radiation_type MoK\a
_diffrn_radiation_wavelength 0.71073
_diffrn_reflns_av_R_equivalents 0.3479
_diffrn_reflns_av_unetI/netI 0.2892
_diffrn_reflns_Laue_measured_fraction_full 0.999
_diffrn_reflns_Laue_measured_fraction_max 0.999
_diffrn_reflns_limit_h_max 20
_diffrn_reflns_limit_h_min -20
_diffrn_reflns_limit_k_max 21
_diffrn_reflns_limit_k_min -21
_diffrn_reflns_limit_l_max 29
_diffrn_reflns_limit_l_min -29
_diffrn_reflns_number 169701
_diffrn_reflns_point_group_measured_fraction_full 0.999
_diffrn_reflns_point_group_measured_fraction_max 0.999
_diffrn_reflns_theta_full 25.000
_diffrn_reflns_theta_max 25.000
_diffrn_reflns_theta_min 2.231
_exptl_absorpt_coefficient_mu 0.328
_exptl_crystal_density_diffrn 1.221
_exptl_crystal_F_000 2760
_refine_diff_density_max 0.994
_refine_diff_density_min -0.795
_refine_diff_density_rms 0.108
_refine_ls_extinction_method none
_refine_ls_goodness_of_fit_ref 1.059
_refine_ls_hydrogen_treatment constr
_refine_ls_matrix_type full
_refine_ls_number_parameters 1446
_refine_ls_number_reflns 25154
_refine_ls_number_restraints 540
_refine_ls_restrained_S_all 1.062
_refine_ls_R_factor_all 0.3073
_refine_ls_R_factor_gt 0.1506
_refine_ls_shift/su_max 0.001
_refine_ls_shift/su_mean 0.000
_refine_ls_structure_factor_coef Fsqd
_refine_ls_weighting_details 'w=1/[\s^2^(Fo^2^)+(0.1691P)^2^+16.4087P] where P=(Fo^2^+2Fc^2^)/3'
_refine_ls_weighting_scheme calc
_refine_ls_wR_factor_gt 0.3299
_refine_ls_wR_factor_ref 0.3937
_reflns_Friedel_coverage 0.000
_reflns_number_gt 9901
_reflns_number_total 25154
_reflns_threshold_expression 'I > 2\s(I)'
_cod_data_source_file c7ta05338j2.cif
_cod_data_source_block shelx
_cod_database_code 7236605
_shelx_shelxl_version_number 2016/6
_shelx_space_group_comment
;
The symmetry employed for this shelxl refinement is uniquely defined
by the following loop, which should always be used as a source of
symmetry information in preference to the above space-group names.
They are only intended as comments.
;

loop_
_space_group_symop_operation_xyz
'x, y, z'
'-x, -y, -z'

loop_
_atom_site_label
_atom_site_type_symbol
_atom_site_fract_x
_atom_site_fract_y
_atom_site_fract_z
_atom_site_U_iso_or_equiv
_atom_site_adp_type
_atom_site_occupancy
_atom_site_site_symmetry_order
_atom_site_calc_flag
_atom_site_refinement_flags_posn
_atom_site_refinement_flags_adp
Ni1 Ni 0.52442(8) 0.50078(7) 0.83979(5) 0.0296(4) Uani 1 1 d . .
N1 N 0.6168(5) 0.5422(4) 0.9075(3) 0.0261(19) Uani 1 1 d . .
N2 N 0.4452(5) 0.4156(4) 0.8827(3) 0.0262(19) Uani 1 1 d . .
N3 N 0.4338(6) 0.4564(5) 0.7717(3) 0.037(2) Uani 1 1 d . .
N4 N 0.6037(5) 0.5848(4) 0.7965(3) 0.030(2) Uani 1 1 d . .
N5 N 0.5760(6) 0.4164(5) 0.8169(3) 0.033(2) Uani 1 1 d . .
N6 N 0.4733(6) 0.5841(5) 0.8666(3) 0.033(2) Uani 1 1 d . .
N7 N 0.7421(8) 0.7997(7) 0.4541(4) 0.077(3) Uani 1 1 d . .
N8 N 0.0762(9) 0.3109(9) 0.4268(5) 0.105(5) Uani 1 1 d . .
O1 O 0.1028(9) 0.3057(8) 0.5209(5) 0.155(6) Uani 1 1 d . .
O2 O 0.0562(8) 0.3287(6) 0.3363(4) 0.115(4) Uani 1 1 d . .
O3 O 0.6987(6) 0.8371(6) 0.3735(4) 0.095(3) Uani 1 1 d . .
O4 O 0.7786(6) 0.7709(6) 0.5415(3) 0.094(3) Uani 1 1 d . .
C1 C 0.6957(6) 0.6028(6) 0.9114(4) 0.030(2) Uani 1 1 d . .
C2 C 0.7426(6) 0.6094(6) 0.9654(4) 0.036(3) Uani 1 1 d . .
H2 H 0.798586 0.647754 0.978875 0.044 Uiso 1 1 calc R U
C3 C 0.6946(6) 0.5530(6) 0.9932(4) 0.036(3) Uani 1 1 d . .
H3 H 0.710428 0.542308 1.029599 0.043 Uiso 1 1 calc R U
C4 C 0.6133(6) 0.5103(6) 0.9579(4) 0.029(2) Uani 1 1 d . .
C5 C 0.5440(6) 0.4510(6) 0.9708(4) 0.030(2) Uani 1 1 d . .
H5 H 0.548426 0.438616 1.008039 0.036 Uiso 1 1 calc R U
C6 C 0.4678(6) 0.4062(6) 0.9374(4) 0.030(3) Uani 1 1 d . .
C7 C 0.3958(6) 0.3407(5) 0.9533(4) 0.029(2) Uani 1 1 d . .
H7 H 0.392774 0.321266 0.988599 0.035 Uiso 1 1 calc R U
C8 C 0.3506(9) 0.4854(8) 0.5388(5) 0.0660(9) Uani 1 1 d . .
H8 H 0.385283 0.503183 0.574176 0.079 Uiso 1 1 calc R U
C9 C 0.3342(6) 0.3129(6) 0.9083(4) 0.033(3) Uani 1 1 d . .
H9 H 0.280090 0.270027 0.906549 0.039 Uiso 1 1 calc R U
C10 C 0.3646(6) 0.3592(5) 0.8639(4) 0.028(2) Uani 1 1 d . .
C11 C 0.3213(7) 0.3494(6) 0.8104(4) 0.036(3) Uani 1 1 d . .
C12 C 0.3562(8) 0.3953(7) 0.7679(4) 0.043(3) Uani 1 1 d . .
C13 C 0.3124(9) 0.3790(7) 0.7095(5) 0.071(4) Uani 1 1 d . .
H13 H 0.257026 0.340061 0.695300 0.085 Uiso 1 1 calc R U
C14 C 0.3664(7) 0.4300(6) 0.6814(4) 0.0484(19) Uani 1 1 d . .
H14 H 0.356859 0.433020 0.642619 0.058 Uiso 1 1 calc R U
C15 C 0.4409(8) 0.4794(7) 0.7188(4) 0.0484(19) Uani 1 1 d . .
C16 C 0.5121(8) 0.5430(7) 0.7045(4) 0.0484(19) Uani 1 1 d . .
C17 C 0.5871(7) 0.5918(6) 0.7407(4) 0.039(3) Uani 1 1 d . .
C18 C 0.6567(8) 0.6572(6) 0.7254(5) 0.044(3) Uani 1 1 d . .
H18 H 0.661553 0.674637 0.689539 0.053 Uiso 1 1 calc R U
C19 C 0.7141(7) 0.6890(7) 0.7719(4) 0.042(3) Uani 1 1 d . .
H19 H 0.766658 0.734429 0.775029 0.051 Uiso 1 1 calc R U
C20 C 0.6818(6) 0.6421(6) 0.8158(4) 0.031(2) Uani 1 1 d . .
C21 C 0.7270(6) 0.6527(6) 0.8702(4) 0.032(2) Uani 1 1 d . .
C22 C 0.6594(7) 0.4393(6) 0.8230(4) 0.042(3) Uani 1 1 d . .
H22 H 0.695213 0.494101 0.834577 0.051 Uiso 1 1 calc R U
C23 C 0.6965(7) 0.3872(7) 0.8133(5) 0.055(3) Uani 1 1 d . .
H23 H 0.756149 0.406207 0.818094 0.066 Uiso 1 1 calc R U
C24 C 0.6453(8) 0.3082(6) 0.7967(4) 0.046(3) Uani 1 1 d . .
H24 H 0.668874 0.271069 0.790795 0.056 Uiso 1 1 calc R U
C25 C 0.5590(8) 0.2834(6) 0.7887(4) 0.041(3) Uani 1 1 d . .
H25 H 0.521936 0.229310 0.775840 0.049 Uiso 1 1 calc R U
C26 C 0.5273(7) 0.3399(6) 0.8000(4) 0.037(3) Uani 1 1 d . .
H26 H 0.467860 0.322457 0.795371 0.045 Uiso 1 1 calc R U
C27 C 0.3896(7) 0.5610(7) 0.8648(4) 0.049(3) Uani 1 1 d . .
H27 H 0.352092 0.508768 0.848260 0.059 Uiso 1 1 calc R U
C28 C 0.3560(7) 0.6096(6) 0.8857(5) 0.053(3) Uani 1 1 d . .
H28 H 0.296725 0.589951 0.884254 0.063 Uiso 1 1 calc R U
C29 C 0.4073(8) 0.6854(6) 0.9084(4) 0.046(3) Uani 1 1 d . .
H29 H 0.385063 0.720027 0.922302 0.055 Uiso 1 1 calc R U
C30 C 0.4944(7) 0.7106(6) 0.9104(4) 0.038(3) Uani 1 1 d . .
H30 H 0.532880 0.763169 0.925610 0.045 Uiso 1 1 calc R U
C31 C 0.5226(7) 0.6580(6) 0.8900(4) 0.034(3) Uani 1 1 d . .
H31 H 0.581865 0.675447 0.892663 0.041 Uiso 1 1 calc R U
C32 C 0.8131(7) 0.7202(6) 0.8843(4) 0.041(3) Uani 1 1 d . .
C33 C 0.8244(6) 0.7916(6) 0.9139(4) 0.036(3) Uani 1 1 d . .
C34 C 0.9036(7) 0.8522(7) 0.9297(4) 0.047(3) Uani 1 1 d . .
H34 H 0.909705 0.900922 0.948408 0.056 Uiso 1 1 calc R U
C35 C 0.9755(8) 0.8436(8) 0.9188(5) 0.056(3) Uani 1 1 d . .
C36 C 0.9640(8) 0.7722(9) 0.8903(5) 0.063(4) Uani 1 1 d . .
H36 H 1.012066 0.765384 0.882519 0.076 Uiso 1 1 calc R U
C37 C 0.8857(7) 0.7114(7) 0.8730(4) 0.046(3) Uani 1 1 d . .
C38 C 0.7495(6) 0.8030(6) 0.9289(4) 0.044(3) Uani 1 1 d . .
H38A H 0.726080 0.767411 0.956856 0.065 Uiso 1 1 calc R U
H38B H 0.706337 0.790291 0.895812 0.065 Uiso 1 1 calc R U
H38C H 0.767433 0.858845 0.943650 0.065 Uiso 1 1 calc R U
C39 C 1.0631(7) 0.9133(9) 0.9391(5) 0.084(5) Uani 1 1 d . .
H39A H 1.068772 0.928675 0.978592 0.126 Uiso 1 1 calc R U
H39B H 1.068695 0.959269 0.918348 0.126 Uiso 1 1 calc R U
H39C H 1.107311 0.895935 0.933311 0.126 Uiso 1 1 calc R U
C40 C 0.8769(7) 0.6353(8) 0.8427(5) 0.072(4) Uani 1 1 d . .
H40A H 0.932796 0.639270 0.838326 0.108 Uiso 1 1 calc R U
H40B H 0.842160 0.626770 0.806245 0.108 Uiso 1 1 calc R U
H40C H 0.849890 0.590065 0.863858 0.108 Uiso 1 1 calc R U
C41 C 0.2336(7) 0.2831(7) 0.7965(4) 0.041(3) Uani 1 1 d . .
C42 C 0.2189(8) 0.2082(7) 0.7709(4) 0.053(3) Uani 1 1 d . .
C43 C 0.1374(8) 0.1503(7) 0.7559(5) 0.063(4) Uani 1 1 d . .
H43 H 0.128538 0.100096 0.738158 0.076 Uiso 1 1 calc R U
C44 C 0.0698(8) 0.1625(9) 0.7655(4) 0.061(4) Uani 1 1 d . .
C45 C 0.0829(8) 0.2332(8) 0.7913(5) 0.059(4) Uani 1 1 d . .
H45 H 0.036047 0.241792 0.799769 0.071 Uiso 1 1 calc R U
C46 C 0.1654(8) 0.2953(8) 0.8063(5) 0.061(4) Uani 1 1 d . .
C47 C 0.1764(9) 0.3761(8) 0.8354(6) 0.098(5) Uani 1 1 d . .
H47A H 0.188899 0.375832 0.875549 0.147 Uiso 1 1 calc R U
H47B H 0.124263 0.383368 0.825787 0.147 Uiso 1 1 calc R U
H47C H 0.222999 0.420198 0.823263 0.147 Uiso 1 1 calc R U
C48 C -0.0197(7) 0.0970(8) 0.7452(5) 0.076(4) Uani 1 1 d . .
H48A H -0.056766 0.098008 0.771105 0.115 Uiso 1 1 calc R U
H48B H -0.017777 0.044438 0.742945 0.115 Uiso 1 1 calc R U
H48C H -0.041361 0.106837 0.708502 0.115 Uiso 1 1 calc R U
C49 C 0.2955(8) 0.1928(7) 0.7610(6) 0.078(4) Uani 1 1 d . .
H49A H 0.277642 0.135334 0.751294 0.116 Uiso 1 1 calc R U
H49B H 0.337938 0.210635 0.794747 0.116 Uiso 1 1 calc R U
H49C H 0.319735 0.222543 0.730733 0.116 Uiso 1 1 calc R U
C50 C 0.5110(8) 0.5577(7) 0.6473(5) 0.057(3) Uani 1 1 d . .
C51 C 0.5086(10) 0.5707(8) 0.5990(5) 0.082(5) Uani 1 1 d . .
C52 C 0.5279(9) 0.6026(8) 0.5453(5) 0.0660(9) Uani 1 1 d . .
C53 C 0.6115(9) 0.6599(8) 0.5448(5) 0.0660(9) Uani 1 1 d . .
H53 H 0.652685 0.672776 0.577191 0.079 Uiso 1 1 calc R U
C54 C 0.6334(9) 0.6965(8) 0.4991(5) 0.0660(9) Uani 1 1 d . .
C55 C 0.7214(10) 0.7555(8) 0.5000(5) 0.0660(9) Uani 1 1 d . .
C56 C 0.6808(10) 0.7901(8) 0.4083(5) 0.0660(9) Uani 1 1 d . .
C57 C 0.5980(9) 0.7220(8) 0.4038(5) 0.0660(9) Uani 1 1 d . .
C58 C 0.5729(9) 0.6777(8) 0.4500(4) 0.0660(9) Uani 1 1 d . .
C59 C 0.5405(8) 0.7014(8) 0.3555(4) 0.058(4) Uani 1 1 d . .
H59 H 0.553777 0.731659 0.324854 0.070 Uiso 1 1 calc R U
C60 C 0.4654(10) 0.6380(8) 0.3519(5) 0.0660(9) Uani 1 1 d . .
H60 H 0.429233 0.621712 0.317010 0.079 Uiso 1 1 calc R U
C61 C 0.4373(9) 0.5948(8) 0.3965(5) 0.0660(9) Uani 1 1 d . .
C62 C 0.4926(9) 0.6160(8) 0.4478(4) 0.0660(9) Uani 1 1 d . .
C63 C 0.4664(9) 0.5763(8) 0.4964(5) 0.0660(9) Uani 1 1 d . .
C64 C 0.3804(9) 0.5175(8) 0.4924(5) 0.0660(9) Uani 1 1 d . .
C65 C 0.3298(9) 0.4938(8) 0.4403(5) 0.0660(9) Uani 1 1 d . .
C66 C 0.3560(9) 0.5298(8) 0.3919(5) 0.0660(9) Uani 1 1 d . .
C67 C 0.2982(9) 0.5000(8) 0.3426(5) 0.0660(9) Uani 1 1 d . .
H67 H 0.314747 0.523847 0.310019 0.079 Uiso 1 1 calc R U
C68 C 0.2202(9) 0.4396(8) 0.3382(5) 0.0660(9) Uani 1 1 d . .
H68 H 0.185512 0.419188 0.302995 0.079 Uiso 1 1 calc R U
C69 C 0.1930(10) 0.4091(8) 0.3839(5) 0.0660(9) Uani 1 1 d . .
C70 C 0.2437(9) 0.4342(8) 0.4349(5) 0.0660(9) Uani 1 1 d . .
C71 C 0.2132(10) 0.3958(8) 0.4827(5) 0.0660(9) Uani 1 1 d . .
C72 C 0.2697(9) 0.4273(8) 0.5333(5) 0.0660(9) Uani 1 1 d . .
H72 H 0.249984 0.406565 0.566038 0.079 Uiso 1 1 calc R U
C73 C 0.1036(13) 0.3494(10) 0.3791(6) 0.098(6) Uani 1 1 d . .
C74 C 0.1279(11) 0.3355(10) 0.4785(8) 0.105(6) Uani 1 1 d . .
C75 C -0.0199(18) 0.2552(15) 0.4227(11) 0.194(5) Uani 1 1 d D .
H75 H -0.045830 0.255309 0.383792 0.233 Uiso 1 1 calc R U
C76 C -0.0225(17) 0.1697(15) 0.4261(10) 0.194(5) Uani 1 1 d D .
H76A H 0.005264 0.168246 0.463769 0.233 Uiso 1 1 calc R U
H76B H -0.082439 0.131483 0.422545 0.233 Uiso 1 1 calc R U
C77 C 0.0141(16) 0.1399(15) 0.3880(10) 0.194(5) Uani 1 1 d . .
H77A H 0.029285 0.176152 0.359111 0.292 Uiso 1 1 calc R U
H77B H -0.026614 0.086505 0.371238 0.292 Uiso 1 1 calc R U
H77C H 0.064759 0.136376 0.407478 0.292 Uiso 1 1 calc R U
C78 C -0.0705(16) 0.2823(15) 0.4597(10) 0.194(5) Uani 1 1 d D .
H78A H -0.064467 0.265075 0.497218 0.233 Uiso 1 1 calc R U
H78B H -0.049967 0.341407 0.462937 0.233 Uiso 1 1 calc R U
C79 C -0.1599(15) 0.2434(14) 0.4318(9) 0.194(5) Uani 1 1 d . .
H79A H -0.196189 0.249526 0.456629 0.292 Uiso 1 1 calc R U
H79B H -0.175687 0.186220 0.422227 0.292 Uiso 1 1 calc R U
H79C H -0.166653 0.268588 0.398008 0.292 Uiso 1 1 calc R U
C80 C 0.8272(11) 0.8528(12) 0.4524(6) 0.090(5) Uani 1 1 d . .
H80 H 0.860232 0.841961 0.485083 0.108 Uiso 1 1 calc R U
C81 C 0.8582(11) 0.8240(14) 0.3998(7) 0.151(10) Uani 1 1 d . .
H81A H 0.837593 0.764901 0.396802 0.182 Uiso 1 1 calc R U
H81B H 0.833099 0.838427 0.365578 0.182 Uiso 1 1 calc R U
C82 C 0.9500(12) 0.8603(13) 0.4044(7) 0.148(8) Uani 1 1 d . .
H82A H 0.971248 0.918689 0.410684 0.223 Uiso 1 1 calc R U
H82B H 0.965515 0.845875 0.370176 0.223 Uiso 1 1 calc R U
H82C H 0.974834 0.840557 0.435523 0.223 Uiso 1 1 calc R U
C83 C 0.8519(13) 0.9419(13) 0.4611(9) 0.141(8) Uani 1 1 d . .
H83A H 0.911411 0.970472 0.456070 0.169 Uiso 1 1 calc R U
H83B H 0.816849 0.956159 0.432095 0.169 Uiso 1 1 calc R U
C84 C 0.8432(15) 0.9704(13) 0.5151(10) 0.172(10) Uani 1 1 d . .
H84A H 0.783790 0.958592 0.515487 0.257 Uiso 1 1 calc R U
H84B H 0.877090 1.028381 0.522146 0.257 Uiso 1 1 calc R U
H84C H 0.862733 0.943328 0.543812 0.257 Uiso 1 1 calc R U
Ni2 Ni 0.46968(8) 0.99219(7) 0.15218(5) 0.0262(4) Uani 1 1 d . .
N9 N 0.5478(5) 0.9779(4) 0.2171(3) 0.028(2) Uani 1 1 d . .
N10 N 0.3664(5) 0.9312(4) 0.1864(3) 0.034(2) Uani 1 1 d . .
N11 N 0.3929(5) 1.0062(4) 0.0872(3) 0.0213(18) Uani 1 1 d . .
N13 N 0.4860(6) 1.1077(5) 0.1906(3) 0.030(2) Uani 1 1 d . .
N12 N 0.5740(4) 1.0516(4) 0.1170(3) 0.0227(18) Uani 1 1 d . .
N14 N 0.4521(6) 0.8776(5) 0.1119(3) 0.033(2) Uani 1 1 d . .
N15 N 0.5781(10) 0.8295(8) 0.5911(5) 0.135(3) Uani 1 1 d D .
O5 O 0.5174(16) 0.7407(8) 0.6544(5) 0.273(12) Uani 1 1 d . .
O6 O 0.6331(9) 0.8890(7) 0.5202(4) 0.122(4) Uani 1 1 d . .
C85 C 0.6336(6) 1.0049(6) 0.2240(4) 0.030(2) Uani 1 1 d . .
C86 C 0.6611(8) 0.9778(7) 0.2753(4) 0.048(3) Uani 1 1 d . .
H86 H 0.717630 0.988827 0.290790 0.058 Uiso 1 1 calc R U
C87 C 0.5932(7) 0.9353(6) 0.2964(4) 0.041(3) Uani 1 1 d . .
H87 H 0.591867 0.910314 0.329656 0.049 Uiso 1 1 calc R U
C89 C 0.5213(6) 0.9341(5) 0.2593(4) 0.027(2) Uani 1 1 d . .
C90 C 0.4378(7) 0.8946(5) 0.2679(4) 0.034(3) Uani 1 1 d . .
C91 C 0.3632(7) 0.8942(6) 0.2339(4) 0.034(3) Uani 1 1 d . .
C92 C 0.2780(7) 0.8532(6) 0.2433(5) 0.044(3) Uani 1 1 d . .
H92 H 0.260007 0.823755 0.273681 0.053 Uiso 1 1 calc R U
C93 C 0.2301(6) 0.8644(6) 0.2017(5) 0.036(3) Uani 1 1 d . .
H93 H 0.170365 0.843562 0.196495 0.044 Uiso 1 1 calc R U
C94 C 0.2816(7) 0.9126(6) 0.1656(4) 0.035(3) Uani 1 1 d . .
C95 C 0.2551(6) 0.9368(6) 0.1166(4) 0.033(3) Uani 1 1 d . .
C96 C 0.3083(7) 0.9837(5) 0.0798(4) 0.031(3) Uani 1 1 d . .
C97 C 0.2792(6) 1.0110(5) 0.0307(4) 0.027(2) Uani 1 1 d . .
H97 H 0.222665 1.001752 0.016736 0.032 Uiso 1 1 calc R U
C98 C 0.3491(6) 1.0531(6) 0.0077(4) 0.031(2) Uani 1 1 d . .
H98 H 0.350741 1.079293 -0.025086 0.038 Uiso 1 1 calc R U
C99 C 0.4195(6) 1.0495(5) 0.0434(4) 0.026(2) Uani 1 1 d . .
C100 C 0.5032(7) 1.0853(5) 0.0361(4) 0.033(3) Uani 1 1 d . .
H100 H 0.512542 1.111926 0.003521 0.040 Uiso 1 1 calc R U
C101 C 0.5752(6) 1.0882(6) 0.0690(4) 0.029(2) Uani 1 1 d . .
C102 C 0.6587(6) 1.1281(6) 0.0582(4) 0.035(3) Uani 1 1 d . .
H102 H 0.675151 1.156961 0.027330 0.043 Uiso 1 1 calc R U
C103 C 0.7105(6) 1.1170(6) 0.1002(4) 0.036(3) Uani 1 1 d . .
H103 H 0.770067 1.136305 0.104223 0.043 Uiso 1 1 calc R U
C104 C 0.6574(6) 1.0701(5) 0.1378(3) 0.027(2) Uani 1 1 d . .
C105 C 0.6864(6) 1.0468(6) 0.1880(4) 0.033(3) Uani 1 1 d . .
C106 C 0.5622(8) 1.1627(7) 0.2146(5) 0.049(3) Uani 1 1 d . .
H106 H 0.608711 1.148633 0.217663 0.058 Uiso 1 1 calc R U
C107 C 0.5756(8) 1.2363(7) 0.2343(5) 0.056(3) Uani 1 1 d . .
H107 H 0.631125 1.273297 0.250153 0.068 Uiso 1 1 calc R U
C108 C 0.5101(10) 1.2594(7) 0.2320(5) 0.057(4) Uani 1 1 d . .
H108 H 0.519554 1.311788 0.246006 0.069 Uiso 1 1 calc R U
C109 C 0.4318(9) 1.2048(7) 0.2092(5) 0.053(3) Uani 1 1 d . .
H109 H 0.384623 1.217717 0.207212 0.064 Uiso 1 1 calc R U
C110 C 0.4223(7) 1.1298(6) 0.1889(4) 0.036(3) Uani 1 1 d . .
H110 H 0.367372 1.091812 0.172798 0.044 Uiso 1 1 calc R U
C111 C 0.5176(7) 0.8567(6) 0.1103(4) 0.041(3) Uani 1 1 d . .
H111 H 0.572879 0.894092 0.126249 0.049 Uiso 1 1 calc R U
C112 C 0.5068(7) 0.7830(6) 0.0862(4) 0.034(3) Uani 1 1 d . .
H112 H 0.553747 0.770195 0.085989 0.041 Uiso 1 1 calc R U
C113 C 0.4283(8) 0.7296(7) 0.0631(4) 0.046(3) Uani 1 1 d . .
H113 H 0.420016 0.678774 0.046727 0.056 Uiso 1 1 calc R U
C114 C 0.3602(7) 0.7487(6) 0.0632(4) 0.040(3) Uani 1 1 d . .
H114 H 0.304772 0.712178 0.046767 0.048 Uiso 1 1 calc R U
C115 C 0.3763(7) 0.8225(6) 0.0881(4) 0.033(3) Uani 1 1 d . .
H115 H 0.329537 0.835710 0.088510 0.039 Uiso 1 1 calc R U
C116 C 0.1604(6) 0.9122(6) 0.1013(4) 0.040(3) Uani 1 1 d . .
C117 C 0.1073(7) 0.8387(7) 0.0674(5) 0.050(3) Uani 1 1 d . .
C118 C 0.0200(7) 0.8197(7) 0.0589(5) 0.055(3) Uani 1 1 d . .
H118 H -0.016722 0.773191 0.034914 0.066 Uiso 1 1 calc R U
C119 C -0.0142(6) 0.8629(7) 0.0824(5) 0.044(3) Uani 1 1 d . .
C120 C 0.0377(7) 0.9334(7) 0.1141(5) 0.047(3) Uani 1 1 d . .
H120 H 0.013272 0.965728 0.128610 0.057 Uiso 1 1 calc R U
C121 C 0.1236(6) 0.9590(6) 0.1255(4) 0.035(3) Uani 1 1 d . .
C122 C 0.1777(6) 1.0352(6) 0.1618(5) 0.048(3) Uani 1 1 d . .
H12A H 0.142544 1.061582 0.171796 0.071 Uiso 1 1 calc R U
H12B H 0.220633 1.070978 0.141916 0.071 Uiso 1 1 calc R U
H12C H 0.205396 1.022929 0.195409 0.071 Uiso 1 1 calc R U
C123 C 0.1446(8) 0.7896(8) 0.0412(6) 0.079(4) Uani 1 1 d . .
H12D H 0.169776 0.766487 0.069979 0.118 Uiso 1 1 calc R U
H12E H 0.188275 0.823580 0.021135 0.118 Uiso 1 1 calc R U
H12F H 0.100409 0.746318 0.015464 0.118 Uiso 1 1 calc R U
C124 C -0.1093(6) 0.8348(7) 0.0725(5) 0.061(4) Uani 1 1 d . .
H12G H -0.123389 0.878292 0.059405 0.092 Uiso 1 1 calc R U
H12H H -0.130684 0.819649 0.107046 0.092 Uiso 1 1 calc R U
H12I H -0.135223 0.788416 0.044521 0.092 Uiso 1 1 calc R U
C125 C 0.7783(6) 1.0709(6) 0.2037(4) 0.034(3) Uani 1 1 d . .
C126 C 0.8271(7) 1.1410(7) 0.2387(5) 0.048(3) Uani 1 1 d . .
C127 C 0.9153(8) 1.1680(7) 0.2497(5) 0.059(3) Uani 1 1 d . .
H127 H 0.948508 1.216982 0.272165 0.071 Uiso 1 1 calc R U
C128 C 0.9551(8) 1.1241(9) 0.2280(5) 0.058(4) Uani 1 1 d . .
C129 C 0.9020(8) 1.0549(8) 0.1948(4) 0.052(3) Uani 1 1 d . .
H129 H 0.927026 1.023441 0.179907 0.063 Uiso 1 1 calc R U
C130 C 0.8173(6) 1.0280(7) 0.1818(4) 0.041(3) Uani 1 1 d . .
C131 C 0.7865(7) 1.1886(7) 0.2653(6) 0.077(4) Uani 1 1 d . .
H13A H 0.778428 1.225741 0.239773 0.115 Uiso 1 1 calc R U
H13B H 0.823191 1.219086 0.299586 0.115 Uiso 1 1 calc R U
H13C H 0.731774 1.151847 0.273522 0.115 Uiso 1 1 calc R U
C132 C 1.0504(7) 1.1545(9) 0.2411(5) 0.083(5) Uani 1 1 d . .
H13D H 1.065426 1.124055 0.269316 0.124 Uiso 1 1 calc R U
H13E H 1.075378 1.211460 0.254943 0.124 Uiso 1 1 calc R U
H13F H 1.071919 1.147765 0.207484 0.124 Uiso 1 1 calc R U
C133 C 0.7676(7) 0.9533(7) 0.1420(4) 0.055(3) Uani 1 1 d . .
H13G H 0.801585 0.922767 0.139453 0.082 Uiso 1 1 calc R U
H13H H 0.753524 0.968583 0.105358 0.082 Uiso 1 1 calc R U
H13I H 0.715598 0.920199 0.155329 0.082 Uiso 1 1 calc R U
C134 C 0.4238(7) 0.8524(6) 0.3154(4) 0.040(3) Uani 1 1 d . .
C135 C 0.4114(8) 0.8134(7) 0.3549(4) 0.051(3) Uani 1 1 d . .
C136 C 0.4084(9) 0.7786(7) 0.4063(5) 0.073(5) Uani 1 1 d D .
C138 C 0.4935(11) 0.7986(9) 0.4982(6) 0.135(3) Uani 1 1 d D .
C139 C 0.5701(13) 0.8443(10) 0.5351(6) 0.135(3) Uani 1 1 d D .
C140 C 0.5104(11) 0.7650(9) 0.6064(7) 0.135(3) Uani 1 1 d D .
C141 C 0.4312(11) 0.7225(9) 0.5715(6) 0.135(3) Uani 1 1 d D .
C147 C 0.4234(11) 0.7392(8) 0.5148(6) 0.135(3) Uani 1 1 d D .
C137 C 0.4852(10) 0.8180(7) 0.4432(5) 0.069(4) Uani 1 1 d D .
H137 H 0.531952 0.858265 0.430947 0.083 Uiso 1 1 calc R U
C145 C 0.3451(11) 0.6982(8) 0.4784(6) 0.135(3) Uani 1 1 d D .
C146 C 0.3381(10) 0.7143(8) 0.4218(6) 0.135(3) Uani 1 1 d D .
C06 C 0.3580(11) 0.6647(9) 0.5866(7) 0.135(3) Uani 1 1 d D .
H06 H 0.363200 0.652335 0.623804 0.162 Uiso 1 1 calc R U
C015 C 0.2775(13) 0.6225(10) 0.5539(6) 0.135(3) Uani 1 1 d D .
H015 H 0.230043 0.586036 0.567791 0.162 Uiso 1 1 calc R U
C02 C 0.2749(11) 0.6401(9) 0.4987(6) 0.135(3) Uani 1 1 d D .
C187 C 0.648(3) 0.8848(17) 0.6320(11) 0.297(11) Uani 1 1 d . .
H187 H 0.673886 0.929307 0.608720 0.357 Uiso 1 1 calc R U
C04U C 0.721(2) 0.8556(17) 0.6423(10) 0.297(11) Uani 1 1 d . .
H04A H 0.702447 0.806594 0.661843 0.357 Uiso 1 1 calc R U
H04B H 0.734659 0.842529 0.606538 0.357 Uiso 1 1 calc R U
C04Z C 0.626(3) 0.9326(17) 0.6789(10) 0.297(11) Uani 1 1 d . .
H04C H 0.620358 0.904539 0.712851 0.357 Uiso 1 1 calc R U
H04D H 0.670952 0.987556 0.688324 0.357 Uiso 1 1 calc R U
C192 C 0.790(2) 0.9141(15) 0.6732(9) 0.297(11) Uani 1 1 d . .
H19A H 0.788495 0.966130 0.668748 0.446 Uiso 1 1 calc R U
H19B H 0.841077 0.914350 0.660972 0.446 Uiso 1 1 calc R U
H19C H 0.791785 0.904085 0.712190 0.446 Uiso 1 1 calc R U
C194 C 0.552(2) 0.9351(16) 0.6579(10) 0.297(11) Uani 1 1 d . .
H19D H 0.536107 0.963840 0.685237 0.446 Uiso 1 1 calc R U
H19E H 0.558552 0.963028 0.624354 0.446 Uiso 1 1 calc R U
H19F H 0.508197 0.880403 0.648765 0.446 Uiso 1 1 calc R U
C05 C 0.2001(11) 0.5986(9) 0.4598(6) 0.135(3) Uani 1 1 d D .
C149 C 0.2617(10) 0.6698(8) 0.3852(6) 0.135(3) Uani 1 1 d D .
C152 C 0.1893(10) 0.6108(8) 0.4032(5) 0.135(3) Uani 1 1 d D .
C203 C 0.2523(10) 0.6744(8) 0.3281(6) 0.087(5) Uani 1 1 d D .
H203 H 0.300764 0.705800 0.312929 0.104 Uiso 1 1 calc R U
C205 C 0.1761(9) 0.6355(9) 0.2924(7) 0.106(6) Uani 1 1 d D .
H205 H 0.172773 0.644050 0.254370 0.127 Uiso 1 1 calc R U
C201 C 0.1047(8) 0.5843(9) 0.3118(7) 0.212(6) Uani 1 1 d D .
C212 C 0.1150(8) 0.5688(8) 0.3664(7) 0.212(6) Uani 1 1 d D .
C207 C 0.0448(9) 0.5128(10) 0.3866(6) 0.212(6) Uani 1 1 d D .
C210 C 0.0568(12) 0.4984(11) 0.4416(7) 0.175(11) Uani 1 1 d D .
H210 H 0.013171 0.454082 0.453245 0.210 Uiso 1 1 calc R U
C202 C 0.1292(12) 0.5444(9) 0.4819(7) 0.135(3) Uani 1 1 d D .
H202 H 0.130397 0.539589 0.520352 0.162 Uiso 1 1 calc R U
C213 C 0.0266(9) 0.5473(11) 0.2769(7) 0.212(6) Uani 1 1 d D .
C214 C -0.0324(9) 0.4702(10) 0.3514(7) 0.212(6) Uani 1 1 d D .
N16 N -0.0448(7) 0.4925(10) 0.2978(7) 0.212(6) Uani 1 1 d D .
O7 O -0.1007(8) 0.4158(13) 0.3638(11) 0.380(19) Uani 1 1 d D .
O8 O 0.0156(8) 0.5616(8) 0.2281(6) 0.193(7) Uani 1 1 d D .
C215 C -0.109(2) 0.380(2) 0.2117(17) 0.390(17) Uani 1 1 d D .
H21A H -0.141849 0.329473 0.187802 0.586 Uiso 1 1 calc R U
H21B H -0.079576 0.422152 0.189383 0.586 Uiso 1 1 calc R U
H21C H -0.068328 0.372424 0.239757 0.586 Uiso 1 1 calc R U
C216 C -0.172(3) 0.404(3) 0.2417(18) 0.390(17) Uani 1 1 d D .
H21D H -0.214449 0.407538 0.211767 0.469 Uiso 1 1 calc R U
H21E H -0.203305 0.358265 0.261682 0.469 Uiso 1 1 calc R U
C217 C -0.1436(15) 0.480(2) 0.2822(17) 0.390(17) Uani 1 1 d D .
H217 H -0.130156 0.515009 0.251616 0.469 Uiso 1 1 calc R U
C218 C -0.151(2) 0.550(2) 0.3213(16) 0.390(17) Uani 1 1 d D .
H21F H -0.169483 0.524517 0.354704 0.469 Uiso 1 1 calc R U
H21G H -0.198780 0.558311 0.301421 0.469 Uiso 1 1 calc R U
C219 C -0.079(2) 0.6412(19) 0.3448(15) 0.390(17) Uani 1 1 d D .
H21H H -0.103322 0.668282 0.367204 0.586 Uiso 1 1 calc R U
H21I H -0.030430 0.637562 0.367640 0.586 Uiso 1 1 calc R U
H21J H -0.060126 0.671816 0.313631 0.586 Uiso 1 1 calc R U

loop_
_atom_site_aniso_label
_atom_site_aniso_U_11
_atom_site_aniso_U_22
_atom_site_aniso_U_33
_atom_site_aniso_U_23
_atom_site_aniso_U_13
_atom_site_aniso_U_12
Ni1 0.0493(9) 0.0326(8) 0.0144(7) 0.0030(6) 0.0059(6) 0.0243(7)
N1 0.032(5) 0.026(5) 0.021(5) -0.001(4) 0.007(4) 0.012(4)
N2 0.047(6) 0.024(5) 0.020(5) -0.002(4) 0.006(4) 0.027(4)
N3 0.065(7) 0.033(5) 0.017(5) -0.005(4) -0.007(4) 0.030(5)
N4 0.056(6) 0.024(5) 0.021(5) 0.002(4) 0.005(4) 0.028(5)
N5 0.054(6) 0.034(6) 0.019(5) 0.005(4) 0.018(4) 0.022(5)
N6 0.050(6) 0.026(5) 0.015(4) 0.002(4) -0.003(4) 0.008(5)
N7 0.090(9) 0.108(10) 0.044(7) 0.015(7) 0.007(6) 0.052(8)
N8 0.132(12) 0.133(12) 0.036(7) 0.018(8) -0.002(8) 0.046(10)
O1 0.195(14) 0.178(13) 0.067(8) 0.075(9) 0.026(8) 0.047(11)
O2 0.186(12) 0.095(8) 0.033(6) 0.009(6) -0.007(7) 0.034(8)
O3 0.102(8) 0.141(9) 0.064(6) 0.045(6) 0.022(6) 0.066(7)
O4 0.117(8) 0.109(8) 0.049(6) 0.016(5) -0.016(6) 0.049(7)
C1 0.047(7) 0.037(6) 0.018(6) 0.005(5) 0.012(5) 0.027(6)
C2 0.031(6) 0.052(7) 0.028(6) 0.006(5) 0.017(5) 0.015(6)
C3 0.051(7) 0.047(7) 0.014(5) -0.006(5) 0.004(5) 0.026(6)
C4 0.045(7) 0.026(6) 0.020(6) 0.004(5) 0.008(5) 0.018(6)
C5 0.046(7) 0.036(6) 0.014(5) 0.002(5) 0.001(5) 0.023(6)
C6 0.047(7) 0.055(7) 0.009(5) 0.007(5) 0.014(5) 0.041(6)
C7 0.027(6) 0.033(6) 0.030(6) -0.001(5) 0.020(5) 0.010(5)
C8 0.116(3) 0.081(2) 0.0278(14) 0.0175(16) 0.0099(18) 0.068(2)
C9 0.025(6) 0.037(6) 0.040(7) -0.005(5) 0.004(5) 0.018(5)
C10 0.032(6) 0.015(5) 0.031(6) -0.008(5) -0.002(5) 0.007(5)
C11 0.045(7) 0.033(6) 0.035(7) -0.011(5) 0.002(6) 0.024(6)
C12 0.059(8) 0.038(7) 0.026(7) -0.011(5) -0.014(6) 0.022(7)
C13 0.082(10) 0.050(8) 0.048(8) -0.006(7) -0.027(7) 0.009(8)
C14 0.082(6) 0.043(4) 0.025(4) 0.000(3) -0.004(3) 0.035(4)
C15 0.082(6) 0.043(4) 0.025(4) 0.000(3) -0.004(3) 0.035(4)
C16 0.082(6) 0.043(4) 0.025(4) 0.000(3) -0.004(3) 0.035(4)
C17 0.076(9) 0.050(7) 0.025(6) 0.012(5) 0.027(6) 0.055(7)
C18 0.085(9) 0.044(7) 0.030(7) 0.022(6) 0.041(7) 0.042(7)
C19 0.055(8) 0.058(8) 0.038(7) 0.026(6) 0.035(6) 0.037(7)
C20 0.033(7) 0.021(6) 0.047(7) 0.002(5) 0.019(6) 0.016(5)
C21 0.036(7) 0.041(7) 0.029(6) 0.005(5) 0.010(5) 0.025(6)
C22 0.054(8) 0.028(6) 0.056(8) -0.001(5) 0.012(6) 0.027(6)
C23 0.047(8) 0.043(8) 0.073(9) -0.002(7) 0.003(7) 0.020(7)
C24 0.069(9) 0.034(7) 0.045(7) 0.004(6) 0.019(6) 0.026(7)
C25 0.071(9) 0.023(6) 0.028(6) -0.004(5) 0.016(6) 0.017(6)
C26 0.054(8) 0.038(7) 0.028(6) 0.016(5) 0.018(5) 0.022(6)
C27 0.050(8) 0.038(7) 0.051(8) -0.015(6) -0.020(6) 0.019(7)
C28 0.032(7) 0.032(7) 0.093(10) -0.012(7) 0.002(6) 0.017(6)
C29 0.073(9) 0.039(7) 0.043(7) 0.010(6) 0.016(6) 0.038(7)
C30 0.063(9) 0.020(6) 0.032(6) -0.006(5) 0.001(6) 0.021(6)
C31 0.039(7) 0.028(6) 0.037(6) 0.010(5) 0.005(5) 0.015(6)
C32 0.052(8) 0.044(7) 0.031(6) 0.012(5) 0.010(6) 0.023(6)
C33 0.027(6) 0.043(7) 0.033(6) 0.011(5) 0.016(5) 0.007(6)
C34 0.047(8) 0.041(7) 0.049(8) 0.016(6) 0.020(6) 0.011(7)
C35 0.056(9) 0.064(9) 0.040(8) 0.018(7) 0.017(6) 0.013(8)
C36 0.042(9) 0.092(11) 0.061(9) 0.034(8) 0.018(7) 0.029(9)
C37 0.037(8) 0.071(9) 0.041(7) 0.008(6) 0.017(6) 0.030(7)
C38 0.039(7) 0.024(6) 0.057(8) -0.007(5) 0.017(6) 0.001(5)
C39 0.040(8) 0.125(13) 0.062(9) 0.033(9) 0.019(7) 0.004(9)
C40 0.052(8) 0.101(11) 0.092(11) 0.017(9) 0.040(8) 0.050(8)
C41 0.033(7) 0.051(8) 0.043(7) 0.000(6) 0.006(5) 0.021(6)
C42 0.074(10) 0.053(8) 0.033(7) -0.007(6) 0.008(6) 0.028(8)
C43 0.062(9) 0.037(7) 0.053(8) -0.020(6) 0.007(7) -0.013(7)
C44 0.061(10) 0.097(11) 0.022(7) 0.001(7) 0.006(6) 0.032(9)
C45 0.053(9) 0.072(9) 0.057(8) -0.019(7) -0.003(7) 0.036(8)
C46 0.050(9) 0.073(10) 0.056(8) -0.010(7) -0.015(7) 0.031(8)
C47 0.078(11) 0.090(11) 0.131(14) -0.040(10) -0.020(10) 0.056(9)
C48 0.057(9) 0.089(10) 0.042(8) -0.009(7) -0.009(7) -0.004(8)
C49 0.091(11) 0.032(7) 0.093(11) -0.027(7) 0.023(9) 0.009(7)
C50 0.105(11) 0.046(7) 0.036(8) 0.007(6) 0.009(7) 0.050(8)
C51 0.165(15) 0.085(10) 0.034(8) 0.016(7) 0.017(9) 0.089(11)
C52 0.116(3) 0.081(2) 0.0278(14) 0.0175(16) 0.0099(18) 0.068(2)
C53 0.116(3) 0.081(2) 0.0278(14) 0.0175(16) 0.0099(18) 0.068(2)
C54 0.116(3) 0.081(2) 0.0278(14) 0.0175(16) 0.0099(18) 0.068(2)
C55 0.116(3) 0.081(2) 0.0278(14) 0.0175(16) 0.0099(18) 0.068(2)
C56 0.116(3) 0.081(2) 0.0278(14) 0.0175(16) 0.0099(18) 0.068(2)
C57 0.116(3) 0.081(2) 0.0278(14) 0.0175(16) 0.0099(18) 0.068(2)
C58 0.116(3) 0.081(2) 0.0278(14) 0.0175(16) 0.0099(18) 0.068(2)
C59 0.109(11) 0.077(9) 0.024(7) 0.018(6) 0.014(7) 0.072(9)
C60 0.116(3) 0.081(2) 0.0278(14) 0.0175(16) 0.0099(18) 0.068(2)
C61 0.116(3) 0.081(2) 0.0278(14) 0.0175(16) 0.0099(18) 0.068(2)
C62 0.116(3) 0.081(2) 0.0278(14) 0.0175(16) 0.0099(18) 0.068(2)
C63 0.116(3) 0.081(2) 0.0278(14) 0.0175(16) 0.0099(18) 0.068(2)
C64 0.116(3) 0.081(2) 0.0278(14) 0.0175(16) 0.0099(18) 0.068(2)
C65 0.116(3) 0.081(2) 0.0278(14) 0.0175(16) 0.0099(18) 0.068(2)
C66 0.116(3) 0.081(2) 0.0278(14) 0.0175(16) 0.0099(18) 0.068(2)
C67 0.116(3) 0.081(2) 0.0278(14) 0.0175(16) 0.0099(18) 0.068(2)
C68 0.116(3) 0.081(2) 0.0278(14) 0.0175(16) 0.0099(18) 0.068(2)
C69 0.116(3) 0.081(2) 0.0278(14) 0.0175(16) 0.0099(18) 0.068(2)
C70 0.116(3) 0.081(2) 0.0278(14) 0.0175(16) 0.0099(18) 0.068(2)
C71 0.116(3) 0.081(2) 0.0278(14) 0.0175(16) 0.0099(18) 0.068(2)
C72 0.116(3) 0.081(2) 0.0278(14) 0.0175(16) 0.0099(18) 0.068(2)
C73 0.178(19) 0.095(12) 0.033(9) 0.022(9) 0.029(11) 0.064(13)
C74 0.103(14) 0.102(13) 0.097(15) 0.040(12) 0.018(12) 0.027(11)
C75 0.220(14) 0.181(12) 0.150(13) 0.036(11) 0.017(10) 0.056(11)
C76 0.220(14) 0.181(12) 0.150(13) 0.036(11) 0.017(10) 0.056(11)
C77 0.220(14) 0.181(12) 0.150(13) 0.036(11) 0.017(10) 0.056(11)
C78 0.220(14) 0.181(12) 0.150(13) 0.036(11) 0.017(10) 0.056(11)
C79 0.220(14) 0.181(12) 0.150(13) 0.036(11) 0.017(10) 0.056(11)
C80 0.098(14) 0.135(16) 0.046(10) 0.037(10) 0.020(9) 0.053(12)
C81 0.085(14) 0.28(3) 0.073(13) 0.112(15) 0.007(10) 0.054(16)
C82 0.137(19) 0.20(2) 0.107(16) 0.061(15) 0.048(14) 0.060(17)
C83 0.146(19) 0.121(19) 0.14(2) 0.072(16) 0.023(16) 0.032(15)
C84 0.21(3) 0.128(19) 0.17(2) -0.005(18) -0.02(2) 0.089(18)
Ni2 0.0389(8) 0.0276(7) 0.0210(7) 0.0082(6) 0.0122(6) 0.0200(6)
N9 0.047(6) 0.029(5) 0.017(4) 0.006(4) 0.020(4) 0.019(4)
N10 0.049(6) 0.025(5) 0.027(5) 0.004(4) 0.007(4) 0.015(4)
N11 0.033(5) 0.026(4) 0.015(4) 0.004(3) 0.013(4) 0.020(4)
N13 0.042(6) 0.026(5) 0.027(5) 0.010(4) 0.018(4) 0.016(5)
N12 0.024(5) 0.033(5) 0.015(4) 0.007(4) -0.002(3) 0.017(4)
N14 0.051(6) 0.037(5) 0.028(5) 0.011(4) 0.013(4) 0.033(5)
N15 0.285(8) 0.129(5) 0.096(4) 0.080(4) 0.124(4) 0.156(6)
O5 0.71(4) 0.118(10) 0.054(8) 0.043(7) 0.086(14) 0.230(18)
O6 0.240(14) 0.129(9) 0.033(6) -0.002(6) -0.012(7) 0.125(10)
C85 0.033(7) 0.038(6) 0.028(6) 0.005(5) 0.010(5) 0.023(5)
C86 0.062(9) 0.063(8) 0.029(7) 0.007(6) 0.004(6) 0.037(7)
C87 0.053(8) 0.053(7) 0.020(6) 0.003(5) 0.003(6) 0.027(6)
C89 0.032(6) 0.027(6) 0.022(6) 0.004(5) 0.008(5) 0.013(5)
C90 0.070(8) 0.024(6) 0.024(6) 0.007(5) 0.024(6) 0.030(6)
C91 0.061(8) 0.029(6) 0.019(6) -0.008(5) 0.005(5) 0.026(6)
C92 0.046(8) 0.050(7) 0.047(8) 0.015(6) 0.033(6) 0.021(6)
C93 0.022(6) 0.029(6) 0.057(8) 0.005(5) 0.017(6) 0.007(5)
C94 0.040(7) 0.035(6) 0.042(7) 0.007(5) 0.026(6) 0.022(6)
C95 0.020(6) 0.036(6) 0.053(7) 0.004(5) 0.011(5) 0.019(5)
C96 0.047(7) 0.017(5) 0.042(7) 0.005(5) 0.021(5) 0.021(5)
C97 0.019(6) 0.028(6) 0.028(6) 0.003(5) -0.010(5) 0.008(5)
C98 0.036(7) 0.038(6) 0.020(6) -0.001(5) 0.002(5) 0.017(6)
C99 0.034(6) 0.019(5) 0.023(6) -0.005(4) 0.003(5) 0.012(5)
C100 0.059(8) 0.013(5) 0.028(6) 0.006(4) 0.014(6) 0.013(5)
C101 0.033(6) 0.040(6) 0.022(6) 0.010(5) 0.005(5) 0.023(5)
C102 0.042(7) 0.047(7) 0.035(6) 0.022(5) 0.024(5) 0.029(6)
C103 0.033(6) 0.052(7) 0.032(6) 0.017(5) 0.017(5) 0.022(6)
C104 0.041(7) 0.033(6) 0.013(5) 0.007(4) 0.004(5) 0.022(5)
C105 0.041(7) 0.036(6) 0.032(6) 0.006(5) 0.013(5) 0.024(6)
C106 0.065(9) 0.046(8) 0.058(8) 0.011(6) 0.025(7) 0.042(7)
C107 0.064(9) 0.046(8) 0.059(8) -0.008(6) 0.006(7) 0.026(7)
C108 0.113(12) 0.026(7) 0.048(8) 0.019(6) 0.043(8) 0.035(8)
C109 0.082(10) 0.044(8) 0.054(8) 0.008(6) 0.025(7) 0.042(8)
C110 0.045(7) 0.047(7) 0.024(6) -0.002(5) 0.007(5) 0.026(6)
C111 0.058(8) 0.049(7) 0.023(6) 0.012(5) 0.010(5) 0.028(6)
C112 0.061(8) 0.036(7) 0.026(6) 0.002(5) 0.018(6) 0.037(6)
C113 0.083(10) 0.037(7) 0.021(6) 0.003(5) 0.012(6) 0.026(8)
C114 0.063(8) 0.027(6) 0.034(7) 0.005(5) -0.001(6) 0.026(6)
C115 0.039(7) 0.038(7) 0.029(6) 0.012(5) 0.011(5) 0.022(6)
C116 0.042(7) 0.040(7) 0.043(7) 0.025(6) 0.027(6) 0.014(6)
C117 0.042(8) 0.044(7) 0.058(8) -0.010(6) 0.009(6) 0.012(6)
C118 0.022(7) 0.062(8) 0.055(8) 0.000(6) 0.013(6) -0.008(6)
C119 0.025(7) 0.053(8) 0.056(8) 0.004(6) 0.020(6) 0.014(6)
C120 0.040(8) 0.050(8) 0.065(8) 0.009(7) 0.024(6) 0.026(7)
C121 0.035(7) 0.032(6) 0.041(7) 0.008(5) 0.016(5) 0.013(6)
C122 0.046(7) 0.050(7) 0.066(8) 0.008(6) 0.026(6) 0.034(6)
C123 0.058(9) 0.068(9) 0.110(12) -0.038(8) 0.012(8) 0.030(8)
C124 0.039(8) 0.082(10) 0.056(8) 0.002(7) 0.013(6) 0.017(7)
C125 0.029(7) 0.048(7) 0.031(6) 0.008(5) 0.008(5) 0.020(6)
C126 0.030(7) 0.059(8) 0.054(8) 0.007(7) 0.003(6) 0.017(6)
C127 0.049(9) 0.055(8) 0.054(8) 0.004(7) -0.017(7) 0.011(7)
C128 0.050(9) 0.099(11) 0.036(7) 0.029(8) 0.008(6) 0.041(9)
C129 0.061(9) 0.077(9) 0.033(7) 0.002(7) 0.003(6) 0.044(8)
C130 0.026(7) 0.075(9) 0.031(6) 0.025(6) 0.005(5) 0.028(6)
C131 0.050(8) 0.059(9) 0.112(12) -0.039(8) -0.018(8) 0.027(7)
C132 0.032(8) 0.146(14) 0.059(9) 0.010(9) 0.004(7) 0.028(8)
C133 0.055(8) 0.082(9) 0.041(7) -0.014(7) -0.005(6) 0.048(7)
C134 0.070(8) 0.031(6) 0.035(7) 0.006(5) 0.028(6) 0.030(6)
C135 0.089(10) 0.059(8) 0.031(7) 0.016(6) 0.036(6) 0.048(7)
C136 0.169(16) 0.060(9) 0.041(8) 0.022(7) 0.057(9) 0.085(10)
C138 0.285(8) 0.129(5) 0.096(4) 0.080(4) 0.124(4) 0.156(6)
C139 0.285(8) 0.129(5) 0.096(4) 0.080(4) 0.124(4) 0.156(6)
C140 0.285(8) 0.129(5) 0.096(4) 0.080(4) 0.124(4) 0.156(6)
C141 0.285(8) 0.129(5) 0.096(4) 0.080(4) 0.124(4) 0.156(6)
C147 0.285(8) 0.129(5) 0.096(4) 0.080(4) 0.124(4) 0.156(6)
C137 0.157(15) 0.058(9) 0.037(8) 0.028(7) 0.058(9) 0.075(10)
C145 0.285(8) 0.129(5) 0.096(4) 0.080(4) 0.124(4) 0.156(6)
C146 0.285(8) 0.129(5) 0.096(4) 0.080(4) 0.124(4) 0.156(6)
C06 0.285(8) 0.129(5) 0.096(4) 0.080(4) 0.124(4) 0.156(6)
C015 0.285(8) 0.129(5) 0.096(4) 0.080(4) 0.124(4) 0.156(6)
C02 0.285(8) 0.129(5) 0.096(4) 0.080(4) 0.124(4) 0.156(6)
C187 0.56(4) 0.172(11) 0.109(10) -0.070(8) -0.102(13) 0.157(16)
C04U 0.56(4) 0.172(11) 0.109(10) -0.070(8) -0.102(13) 0.157(16)
C04Z 0.56(4) 0.172(11) 0.109(10) -0.070(8) -0.102(13) 0.157(16)
C192 0.56(4) 0.172(11) 0.109(10) -0.070(8) -0.102(13) 0.157(16)
C194 0.56(4) 0.172(11) 0.109(10) -0.070(8) -0.102(13) 0.157(16)
C05 0.285(8) 0.129(5) 0.096(4) 0.080(4) 0.124(4) 0.156(6)
C149 0.285(8) 0.129(5) 0.096(4) 0.080(4) 0.124(4) 0.156(6)
C152 0.285(8) 0.129(5) 0.096(4) 0.080(4) 0.124(4) 0.156(6)
C203 0.102(13) 0.065(10) 0.110(14) 0.033(9) 0.071(11) 0.033(10)
C205 0.096(13) 0.113(14) 0.146(17) 0.082(13) 0.076(13) 0.058(12)
C201 0.107(6) 0.243(11) 0.377(16) 0.260(11) 0.137(9) 0.117(8)
C212 0.107(6) 0.243(11) 0.377(16) 0.260(11) 0.137(9) 0.117(8)
C207 0.107(6) 0.243(11) 0.377(16) 0.260(11) 0.137(9) 0.117(8)
C210 0.21(2) 0.17(2) 0.26(3) 0.17(2) 0.17(2) 0.137(19)
C202 0.285(8) 0.129(5) 0.096(4) 0.080(4) 0.124(4) 0.156(6)
C213 0.107(6) 0.243(11) 0.377(16) 0.260(11) 0.137(9) 0.117(8)
C214 0.107(6) 0.243(11) 0.377(16) 0.260(11) 0.137(9) 0.117(8)
N16 0.107(6) 0.243(11) 0.377(16) 0.260(11) 0.137(9) 0.117(8)
O7 0.085(10) 0.47(3) 0.68(4) 0.52(3) 0.173(17) 0.136(15)
O8 0.107(10) 0.159(13) 0.282(19) 0.147(13) 0.052(11) 0.011(9)
C215 0.36(3) 0.25(2) 0.35(3) 0.05(2) -0.11(2) -0.02(2)
C216 0.36(3) 0.25(2) 0.35(3) 0.05(2) -0.11(2) -0.02(2)
C217 0.36(3) 0.25(2) 0.35(3) 0.05(2) -0.11(2) -0.02(2)
C218 0.36(3) 0.25(2) 0.35(3) 0.05(2) -0.11(2) -0.02(2)
C219 0.36(3) 0.25(2) 0.35(3) 0.05(2) -0.11(2) -0.02(2)

loop_
_atom_type_symbol
_atom_type_description
_atom_type_scat_dispersion_real
_atom_type_scat_dispersion_imag
_atom_type_scat_source
C C 0.0033 0.0016 'International Tables Vol C Tables 4.2.6.8 and 6.1.1.4'
H H 0.0000 0.0000 'International Tables Vol C Tables 4.2.6.8 and 6.1.1.4'
N N 0.0061 0.0033 'International Tables Vol C Tables 4.2.6.8 and 6.1.1.4'
Ni Ni 0.3393 1.1124 'International Tables Vol C Tables 4.2.6.8 and 6.1.1.4'
O O 0.0106 0.0060 'International Tables Vol C Tables 4.2.6.8 and 6.1.1.4'

loop_
_geom_angle_atom_site_label_1
_geom_angle_atom_site_label_2
_geom_angle_atom_site_label_3
_geom_angle
N3 Ni1 N1 177.9(3)
N3 Ni1 N4 91.2(3)
N1 Ni1 N4 88.9(3)
N3 Ni1 N2 88.6(3)
N1 Ni1 N2 91.2(3)
N4 Ni1 N2 179.4(3)
N3 Ni1 N5 89.7(3)
N1 Ni1 N5 88.2(3)
N4 Ni1 N5 89.9(3)
N2 Ni1 N5 89.5(3)
N3 Ni1 N6 92.2(3)
N1 Ni1 N6 89.9(3)
N4 Ni1 N6 91.8(3)
N2 Ni1 N6 88.8(3)
N5 Ni1 N6 177.4(3)
C1 N1 C4 106.7(8)
C1 N1 Ni1 127.3(6)
C4 N1 Ni1 125.8(7)
C10 N2 C6 108.5(8)
C10 N2 Ni1 128.2(6)
C6 N2 Ni1 123.4(7)
C12 N3 C15 106.3(9)
C12 N3 Ni1 127.1(7)
C15 N3 Ni1 126.5(8)
C20 N4 C17 106.6(9)
C20 N4 Ni1 127.6(6)
C17 N4 Ni1 125.8(7)
C26 N5 C22 117.1(9)
C26 N5 Ni1 122.3(7)
C22 N5 Ni1 120.5(7)
C31 N6 C27 115.7(9)
C31 N6 Ni1 122.3(7)
C27 N6 Ni1 121.7(7)
C56 N7 C55 121.2(13)
C56 N7 C80 118.2(12)
C55 N7 C80 120.5(12)
C74 N8 C73 121.1(16)
C74 N8 C75 119.5(15)
C73 N8 C75 117.8(16)
N1 C1 C21 126.5(9)
N1 C1 C2 109.3(8)
C21 C1 C2 124.2(10)
C3 C2 C1 108.2(9)
C3 C2 H2 125.9
C1 C2 H2 125.9
C2 C3 C4 107.5(9)
C2 C3 H3 126.2
C4 C3 H3 126.2
C5 C4 N1 124.3(9)
C5 C4 C3 127.4(9)
N1 C4 C3 108.2(9)
C4 C5 C6 128.8(9)
C4 C5 H5 115.6
C6 C5 H5 115.6
C5 C6 N2 126.1(9)
C5 C6 C7 126.4(9)
N2 C6 C7 107.4(9)
C9 C7 C6 107.4(9)
C9 C7 H7 126.3
C6 C7 H7 126.3
C72 C8 C64 118.8(12)
C72 C8 H8 120.6
C64 C8 H8 120.6
C7 C9 C10 108.2(9)
C7 C9 H9 125.9
C10 C9 H9 125.9
N2 C10 C11 124.8(9)
N2 C10 C9 108.5(8)
C11 C10 C9 126.7(10)
C10 C11 C12 123.8(10)
C10 C11 C41 117.8(10)
C12 C11 C41 118.4(9)
N3 C12 C11 127.5(9)
N3 C12 C13 109.1(10)
C11 C12 C13 123.3(11)
C14 C13 C12 106.0(11)
C14 C13 H13 127.0
C12 C13 H13 127.0
C13 C14 C15 108.7(10)
C13 C14 H14 125.7
C15 C14 H14 125.7
N3 C15 C16 124.8(10)
N3 C15 C14 109.8(10)
C16 C15 C14 125.3(10)
C17 C16 C15 126.3(10)
C17 C16 C50 115.5(11)
C15 C16 C50 118.1(11)
N4 C17 C16 125.1(10)
N4 C17 C18 109.8(10)
C16 C17 C18 125.1(10)
C19 C18 C17 106.4(9)
C19 C18 H18 126.8
C17 C18 H18 126.8
C18 C19 C20 107.8(10)
C18 C19 H19 126.1
C20 C19 H19 126.1
N4 C20 C21 125.9(9)
N4 C20 C19 109.3(9)
C21 C20 C19 124.7(10)
C1 C21 C20 123.5(9)
C1 C21 C32 118.2(9)
C20 C21 C32 118.4(9)
N5 C22 C23 123.5(10)
N5 C22 H22 118.2
C23 C22 H22 118.2
C24 C23 C22 118.6(11)
C24 C23 H23 120.7
C22 C23 H23 120.7
C23 C24 C25 119.0(10)
C23 C24 H24 120.5
C25 C24 H24 120.5
C24 C25 C26 118.3(10)
C24 C25 H25 120.8
C26 C25 H25 120.8
N5 C26 C25 123.4(10)
N5 C26 H26 118.3
C25 C26 H26 118.3
N6 C27 C28 123.2(10)
N6 C27 H27 118.4
C28 C27 H27 118.4
C29 C28 C27 120.2(11)
C29 C28 H28 119.9
C27 C28 H28 119.9
C28 C29 C30 117.4(10)
C28 C29 H29 121.3
C30 C29 H29 121.3
C31 C30 C29 118.7(10)
C31 C30 H30 120.7
C29 C30 H30 120.7
N6 C31 C30 124.8(10)
N6 C31 H31 117.6
C30 C31 H31 117.6
C33 C32 C37 118.2(10)
C33 C32 C21 120.1(9)
C37 C32 C21 121.5(10)
C34 C33 C32 120.7(10)
C34 C33 C38 118.9(10)
C32 C33 C38 120.4(9)
C33 C34 C35 121.2(11)
C33 C34 H34 119.4
C35 C34 H34 119.4
C36 C35 C34 117.8(11)
C36 C35 C39 123.5(12)
C34 C35 C39 118.7(12)
C37 C36 C35 122.3(12)
C37 C36 H36 118.8
C35 C36 H36 118.8
C36 C37 C32 119.8(11)
C36 C37 C40 120.1(11)
C32 C37 C40 120.1(11)
C33 C38 H38A 109.5
C33 C38 H38B 109.5
H38A C38 H38B 109.5
C33 C38 H38C 109.5
H38A C38 H38C 109.5
H38B C38 H38C 109.5
C35 C39 H39A 109.5
C35 C39 H39B 109.5
H39A C39 H39B 109.5
C35 C39 H39C 109.5
H39A C39 H39C 109.5
H39B C39 H39C 109.5
C37 C40 H40A 109.5
C37 C40 H40B 109.5
H40A C40 H40B 109.5
C37 C40 H40C 109.5
H40A C40 H40C 109.5
H40B C40 H40C 109.5
C46 C41 C42 117.6(11)
C46 C41 C11 120.8(10)
C42 C41 C11 121.5(10)
C43 C42 C41 120.0(11)
C43 C42 C49 121.9(11)
C41 C42 C49 118.1(11)
C44 C43 C42 122.4(12)
C44 C43 H43 118.8
C42 C43 H43 118.8
C45 C44 C43 118.4(12)
C45 C44 C48 121.8(12)
C43 C44 C48 119.8(12)
C44 C45 C46 121.2(12)
C44 C45 H45 119.4
C46 C45 H45 119.4
C41 C46 C45 120.3(11)
C41 C46 C47 120.9(11)
C45 C46 C47 118.9(11)
C46 C47 H47A 109.5
C46 C47 H47B 109.5
H47A C47 H47B 109.5
C46 C47 H47C 109.5
H47A C47 H47C 109.5
H47B C47 H47C 109.5
C44 C48 H48A 109.5
C44 C48 H48B 109.5
H48A C48 H48B 109.5
C44 C48 H48C 109.5
H48A C48 H48C 109.5
H48B C48 H48C 109.5
C42 C49 H49A 109.5
C42 C49 H49B 109.5
H49A C49 H49B 109.5
C42 C49 H49C 109.5
H49A C49 H49C 109.5
H49B C49 H49C 109.5
C51 C50 C16 178.4(13)
C50 C51 C52 165.3(17)
C63 C52 C53 121.2(12)
C63 C52 C51 121.9(14)
C53 C52 C51 116.9(12)
C54 C53 C52 121.2(12)
C54 C53 H53 119.4
C52 C53 H53 119.4
C53 C54 C58 120.3(14)
C53 C54 C55 119.6(12)
C58 C54 C55 120.1(11)
O4 C55 N7 118.0(14)
O4 C55 C54 122.5(12)
N7 C55 C54 119.4(11)
O3 C56 N7 118.8(14)
O3 C56 C57 123.0(12)
N7 C56 C57 118.2(12)
C59 C57 C58 117.9(13)
C59 C57 C56 120.6(12)
C58 C57 C56 121.4(12)
C62 C58 C54 119.5(11)
C62 C58 C57 122.5(12)
C54 C58 C57 118.0(13)
C60 C59 C57 119.7(12)
C60 C59 H59 120.1
C57 C59 H59 120.1
C59 C60 C61 123.9(13)
C59 C60 H60 118.0
C61 C60 H60 118.0
C60 C61 C62 118.4(14)
C60 C61 C66 122.7(12)
C62 C61 C66 118.9(11)
C58 C62 C61 117.2(11)
C58 C62 C63 121.4(12)
C61 C62 C63 121.4(14)
C52 C63 C64 125.5(11)
C52 C63 C62 115.9(13)
C64 C63 C62 118.5(11)
C8 C64 C65 121.5(14)
C8 C64 C63 120.2(12)
C65 C64 C63 118.3(12)
C64 C65 C66 123.3(14)
C64 C65 C70 119.5(12)
C66 C65 C70 117.1(11)
C67 C66 C65 116.8(14)
C67 C66 C61 124.1(12)
C65 C66 C61 119.0(12)
C68 C67 C66 124.5(12)
C68 C67 H67 117.7
C66 C67 H67 117.7
C69 C68 C67 119.0(13)
C69 C68 H68 120.5
C67 C68 H68 120.5
C68 C69 C70 121.8(15)
C68 C69 C73 118.3(12)
C70 C69 C73 119.9(13)
C69 C70 C71 119.7(14)
C69 C70 C65 120.4(12)
C71 C70 C65 119.7(11)
C72 C71 C70 115.1(14)
C72 C71 C74 123.6(13)
C70 C71 C74 121.0(13)
C8 C72 C71 125.2(12)
C8 C72 H72 117.4
C71 C72 H72 117.4
O2 C73 N8 118.8(17)
O2 C73 C69 122.4(14)
N8 C73 C69 118.5(14)
O1 C74 N8 121.6(16)
O1 C74 C71 119.3(17)
N8 C74 C71 119.1(15)
C76 C75 C78 119(3)
C76 C75 N8 103.9(19)
C78 C75 N8 117(2)
C76 C75 H75 105.2
C78 C75 H75 105.2
N8 C75 H75 105.2
C77 C76 C75 120(3)
C77 C76 H76A 107.4
C75 C76 H76A 107.4
C77 C76 H76B 107.4
C75 C76 H76B 107.4
H76A C76 H76B 106.9
C76 C77 H77A 109.5
C76 C77 H77B 109.5
H77A C77 H77B 109.5
C76 C77 H77C 109.5
H77A C77 H77C 109.5
H77B C77 H77C 109.5
C79 C78 C75 106(2)
C79 C78 H78A 110.6
C75 C78 H78A 110.6
C79 C78 H78B 110.6
C75 C78 H78B 110.6
H78A C78 H78B 108.7
C78 C79 H79A 109.5
C78 C79 H79B 109.5
H79A C79 H79B 109.5
C78 C79 H79C 109.5
H79A C79 H79C 109.5
H79B C79 H79C 109.5
N7 C80 C83 118.2(15)
N7 C80 C81 109.8(14)
C83 C80 C81 115.0(16)
N7 C80 H80 104.0
C83 C80 H80 104.0
C81 C80 H80 104.0
C82 C81 C80 112.4(16)
C82 C81 H81A 109.1
C80 C81 H81A 109.1
C82 C81 H81B 109.1
C80 C81 H81B 109.1
H81A C81 H81B 107.9
C81 C82 H82A 109.5
C81 C82 H82B 109.5
H82A C82 H82B 109.5
C81 C82 H82C 109.5
H82A C82 H82C 109.5
H82B C82 H82C 109.5
C84 C83 C80 114.9(17)
C84 C83 H83A 108.5
C80 C83 H83A 108.5
C84 C83 H83B 108.5
C80 C83 H83B 108.5
H83A C83 H83B 107.5
C83 C84 H84A 109.5
C83 C84 H84B 109.5
H84A C84 H84B 109.5
C83 C84 H84C 109.5
H84A C84 H84C 109.5
H84B C84 H84C 109.5
N10 Ni2 N11 88.8(3)
N10 Ni2 N12 178.8(3)
N11 Ni2 N12 91.4(3)
N10 Ni2 N9 91.7(3)
N11 Ni2 N9 179.4(3)
N12 Ni2 N9 88.1(3)
N10 Ni2 N14 87.6(3)
N11 Ni2 N14 90.5(3)
N12 Ni2 N14 91.3(3)
N9 Ni2 N14 89.1(3)
N10 Ni2 N13 92.8(3)
N11 Ni2 N13 88.1(3)
N12 Ni2 N13 88.4(3)
N9 Ni2 N13 92.3(3)
N14 Ni2 N13 178.6(3)
C89 N9 C85 107.6(8)
C89 N9 Ni2 124.8(7)
C85 N9 Ni2 127.5(6)
C91 N10 C94 103.9(8)
C91 N10 Ni2 127.4(7)
C94 N10 Ni2 128.6(6)
C96 N11 C99 105.3(7)
C96 N11 Ni2 128.9(6)
C99 N11 Ni2 125.5(6)
C110 N13 C106 116.1(8)
C110 N13 Ni2 122.4(7)
C106 N13 Ni2 121.4(7)
C101 N12 C104 105.5(7)
C101 N12 Ni2 125.8(6)
C104 N12 Ni2 128.5(6)
C115 N14 C111 115.5(8)
C115 N14 Ni2 122.3(6)
C111 N14 Ni2 122.2(7)
C140 N15 C139 116.6(16)
C140 N15 C187 121.8(18)
C139 N15 C187 121.1(19)
N9 C85 C105 127.2(9)
N9 C85 C86 107.8(9)
C105 C85 C86 124.9(9)
C87 C86 C85 107.7(10)
C87 C86 H86 126.1
C85 C86 H86 126.1
C86 C87 C89 107.2(9)
C86 C87 H87 126.4
C89 C87 H87 126.4
N9 C89 C90 126.5(9)
N9 C89 C87 109.6(9)
C90 C89 C87 123.9(9)
C89 C90 C134 117.4(10)
C89 C90 C91 126.7(9)
C134 C90 C91 115.9(10)
N10 C91 C92 111.4(9)
N10 C91 C90 122.7(10)
C92 C91 C90 125.9(10)
C93 C92 C91 106.3(9)
C93 C92 H92 126.9
C91 C92 H92 126.9
C92 C93 C94 109.3(9)
C92 C93 H93 125.4
C94 C93 H93 125.4
C95 C94 N10 123.6(9)
C95 C94 C93 127.1(10)
N10 C94 C93 109.2(9)
C94 C95 C96 126.2(9)
C94 C95 C116 116.1(9)
C96 C95 C116 117.7(9)
N11 C96 C97 111.6(8)
N11 C96 C95 123.6(9)
C97 C96 C95 124.8(9)
C98 C97 C96 106.5(8)
C98 C97 H97 126.8
C96 C97 H97 126.8
C97 C98 C99 106.0(8)
C97 C98 H98 127.0
C99 C98 H98 127.0
N11 C99 C100 123.8(9)
N11 C99 C98 110.6(8)
C100 C99 C98 125.5(9)
C101 C100 C99 129.8(9)
C101 C100 H100 115.1
C99 C100 H100 115.1
N12 C101 C100 123.5(9)
N12 C101 C102 111.2(8)
C100 C101 C102 125.3(9)
C103 C102 C101 107.0(8)
C103 C102 H102 126.5
C101 C102 H102 126.5
C102 C103 C104 106.9(8)
C102 C103 H103 126.6
C104 C103 H103 126.6
N12 C104 C105 125.2(8)
N12 C104 C103 109.5(7)
C105 C104 C103 125.4(9)
C85 C105 C104 123.4(9)
C85 C105 C125 118.5(8)
C104 C105 C125 118.0(9)
C107 C106 N13 122.9(11)
C107 C106 H106 118.5
N13 C106 H106 118.5
C106 C107 C108 121.0(12)
C106 C107 H107 119.5
C108 C107 H107 119.5
C109 C108 C107 117.7(11)
C109 C108 H108 121.1
C107 C108 H108 121.1
C108 C109 C110 118.4(11)
C108 C109 H109 120.8
C110 C109 H109 120.8
N13 C110 C109 123.8(10)
N13 C110 H110 118.1
C109 C110 H110 118.1
N14 C111 C112 122.7(10)
N14 C111 H111 118.7
C112 C111 H111 118.7
C113 C112 C111 119.0(10)
C113 C112 H112 120.5
C111 C112 H112 120.5
C112 C113 C114 120.3(10)
C112 C113 H113 119.8
C114 C113 H113 119.8
C115 C114 C113 117.0(10)
C115 C114 H114 121.5
C113 C114 H114 121.5
N14 C115 C114 125.5(10)
N14 C115 H115 117.3
C114 C115 H115 117.3
C121 C116 C117 120.0(10)
C121 C116 C95 119.2(9)
C117 C116 C95 120.6(9)
C118 C117 C116 115.5(10)
C118 C117 C123 123.8(10)
C116 C117 C123 120.7(10)
C119 C118 C117 124.3(11)
C119 C118 H118 117.9
C117 C118 H118 117.9
C118 C119 C120 119.1(10)
C118 C119 C124 119.9(11)
C120 C119 C124 121.0(10)
C121 C120 C119 122.4(10)
C121 C120 H120 118.8
C119 C120 H120 118.8
C120 C121 C116 118.6(10)
C120 C121 C122 120.6(9)
C116 C121 C122 120.8(9)
C121 C122 H12A 109.5
C121 C122 H12B 109.5
H12A C122 H12B 109.5
C121 C122 H12C 109.5
H12A C122 H12C 109.5
H12B C122 H12C 109.5
C117 C123 H12D 109.5
C117 C123 H12E 109.5
H12D C123 H12E 109.5
C117 C123 H12F 109.5
H12D C123 H12F 109.5
H12E C123 H12F 109.5
C119 C124 H12G 109.5
C119 C124 H12H 109.5
H12G C124 H12H 109.5
C119 C124 H12I 109.5
H12G C124 H12I 109.5
H12H C124 H12I 109.5
C130 C125 C126 119.4(10)
C130 C125 C105 121.2(10)
C126 C125 C105 119.3(9)
C125 C126 C127 119.5(11)
C125 C126 C131 121.1(10)
C127 C126 C131 119.4(11)
C128 C127 C126 121.3(11)
C128 C127 H127 119.3
C126 C127 H127 119.3
C129 C128 C127 115.2(11)
C129 C128 C132 124.7(13)
C127 C128 C132 120.0(13)
C130 C129 C128 125.4(11)
C130 C129 H129 117.3
C128 C129 H129 117.3
C129 C130 C125 119.1(11)
C129 C130 C133 119.5(10)
C125 C130 C133 121.4(9)
C126 C131 H13A 109.5
C126 C131 H13B 109.5
H13A C131 H13B 109.5
C126 C131 H13C 109.5
H13A C131 H13C 109.5
H13B C131 H13C 109.5
C128 C132 H13D 109.5
C128 C132 H13E 109.5
H13D C132 H13E 109.5
C128 C132 H13F 109.5
H13D C132 H13F 109.5
H13E C132 H13F 109.5
C130 C133 H13G 109.5
C130 C133 H13H 109.5
H13G C133 H13H 109.5
C130 C133 H13I 109.5
H13G C133 H13I 109.5
H13H C133 H13I 109.5
C135 C134 C90 177.4(10)
C134 C135 C136 170.6(14)
C137 C136 C146 121.5(12)
C137 C136 C135 111.4(11)
C146 C136 C135 127.1(13)
C147 C138 C137 118.1(15)
C147 C138 C139 123.0(14)
C137 C138 C139 118.7(14)
O6 C139 N15 116.1(17)
O6 C139 C138 123.4(13)
N15 C139 C138 119.9(16)
O5 C140 N15 120.4(18)
O5 C140 C141 115.6(16)
N15 C140 C141 124.1(15)
C06 C141 C140 126.6(14)
C06 C141 C147 115.3(15)
C140 C141 C147 118.1(15)
C138 C147 C145 122.4(13)
C138 C147 C141 117.6(15)
C145 C147 C141 119.9(14)
C136 C137 C138 120.8(13)
C136 C137 H137 119.6
C138 C137 H137 119.6
C147 C145 C146 119.6(14)
C147 C145 C02 119.6(13)
C146 C145 C02 120.8(14)
C149 C146 C136 123.6(13)
C149 C146 C145 119.2(14)
C136 C146 C145 117.1(14)
C141 C06 C015 128.7(16)
C141 C06 H06 115.7
C015 C06 H06 115.7
C02 C015 C06 113.0(17)
C02 C015 H015 123.5
C06 C015 H015 123.5
C015 C02 C05 119.7(15)
C015 C02 C145 123.4(16)
C05 C02 C145 116.8(13)
N15 C187 C04U 111(2)
N15 C187 C04Z 117(3)
C04U C187 C04Z 124(2)
N15 C187 H187 99.6
C04U C187 H187 99.6
C04Z C187 H187 99.6
C192 C04U C187 110(3)
C192 C04U H04A 109.8
C187 C04U H04A 109.8
C192 C04U H04B 109.8
C187 C04U H04B 109.8
H04A C04U H04B 108.2
C194 C04Z C187 107(2)
C194 C04Z H04C 110.4
C187 C04Z H04C 110.4
C194 C04Z H04D 110.4
C187 C04Z H04D 110.4
H04C C04Z H04D 108.6
C04U C192 H19A 109.5
C04U C192 H19B 109.5
H19A C192 H19B 109.5
C04U C192 H19C 109.5
H19A C192 H19C 109.5
H19B C192 H19C 109.5
C04Z C194 H19D 109.5
C04Z C194 H19E 109.5
H19D C194 H19E 109.5
C04Z C194 H19F 109.5
H19D C194 H19F 109.5
H19E C194 H19F 109.5
C152 C05 C02 125.3(14)
C152 C05 C202 119.0(15)
C02 C05 C202 115.6(13)
C203 C149 C146 123.2(14)
C203 C149 C152 114.2(14)
C146 C149 C152 122.4(13)
C212 C152 C05 123.5(15)
C212 C152 C149 121.0(13)
C05 C152 C149 115.5(13)
C205 C203 C149 123.6(15)
C205 C203 H203 118.2
C149 C203 H203 118.2
C203 C205 C201 120.6(15)
C203 C205 H205 119.7
C201 C205 H205 119.7
C212 C201 C205 117.0(14)
C212 C201 C213 121.6(9)
C205 C201 C213 121.3(14)
C201 C212 C152 122.5(13)
C201 C212 C207 118.6(9)
C152 C212 C207 118.7(14)
C210 C207 C214 121.5(14)
C210 C207 C212 117.4(14)
C214 C207 C212 121.0(9)
C207 C210 C202 125.4(17)
C207 C210 H210 117.3
C202 C210 H210 117.3
C210 C202 C05 114.7(16)
C210 C202 H202 122.7
C05 C202 H202 122.7
O8 C213 C201 122.5(13)
O8 C213 N16 117.6(14)
C201 C213 N16 119.8(9)
O7 C214 C207 127.4(16)
O7 C214 N16 112.6(15)
C207 C214 N16 119.5(9)
C214 N16 C213 118.5(9)
C214 N16 C217 108.1(18)
C213 N16 C217 128.0(18)
C216 C215 H21A 109.5
C216 C215 H21B 109.5
H21A C215 H21B 109.5
C216 C215 H21C 109.5
H21A C215 H21C 109.5
H21B C215 H21C 109.5
C217 C216 C215 124(4)
C217 C216 H21D 106.3
C215 C216 H21D 106.3
C217 C216 H21E 106.3
C215 C216 H21E 106.3
H21D C216 H21E 106.4
C216 C217 C218 159(3)
C216 C217 N16 96(3)
C218 C217 N16 105(3)
C216 C217 H217 91.3
C218 C217 H217 91.3
N16 C217 H217 91.3
C217 C218 C219 130(4)
C217 C218 H21F 104.8
C219 C218 H21F 104.8
C217 C218 H21G 104.8
C219 C218 H21G 104.8
H21F C218 H21G 105.8
C218 C219 H21H 109.5
C218 C219 H21I 109.5
H21H C219 H21I 109.5
C218 C219 H21J 109.5
H21H C219 H21J 109.5
H21I C219 H21J 109.5

loop_
_geom_bond_atom_site_label_1
_geom_bond_atom_site_label_2
_geom_bond_distance
Ni1 N3 2.026(8)
Ni1 N1 2.034(7)
Ni1 N4 2.057(8)
Ni1 N2 2.061(8)
Ni1 N5 2.188(8)
Ni1 N6 2.195(8)
N1 C1 1.367(12)
N1 C4 1.386(11)
N2 C10 1.373(11)
N2 C6 1.384(11)
N3 C12 1.358(13)
N3 C15 1.385(12)
N4 C20 1.351(12)
N4 C17 1.382(11)
N5 C26 1.326(12)
N5 C22 1.337(12)
N6 C31 1.330(11)
N6 C27 1.353(13)
N7 C56 1.396(15)
N7 C55 1.415(15)
N7 C80 1.423(17)
N8 C74 1.396(19)
N8 C73 1.429(17)
N8 C75 1.57(3)
O1 C74 1.244(17)
O2 C73 1.189(17)
O3 C56 1.217(13)
O4 C55 1.262(14)
C1 C21 1.406(13)
C1 C2 1.435(13)
C2 C3 1.323(13)
C2 H2 0.9500
C3 C4 1.452(13)
C3 H3 0.9500
C4 C5 1.350(13)
C5 C6 1.377(13)
C5 H5 0.9500
C6 C7 1.459(13)
C7 C9 1.352(12)
C7 H7 0.9500
C8 C72 1.372(16)
C8 C64 1.373(15)
C8 H8 0.9500
C9 C10 1.435(13)
C9 H9 0.9500
C10 C11 1.389(13)
C11 C12 1.412(14)
C11 C41 1.508(14)
C12 C13 1.487(14)
C13 C14 1.327(15)
C13 H13 0.9500
C14 C15 1.423(15)
C14 H14 0.9500
C15 C16 1.420(15)
C16 C17 1.410(15)
C16 C50 1.437(15)
C17 C18 1.429(14)
C18 C19 1.348(14)
C18 H18 0.9500
C19 C20 1.439(13)
C19 H19 0.9500
C20 C21 1.417(13)
C21 C32 1.498(14)
C22 C23 1.395(14)
C22 H22 0.9500
C23 C24 1.369(14)
C23 H23 0.9500
C24 C25 1.381(14)
C24 H24 0.9500
C25 C26 1.403(13)
C25 H25 0.9500
C26 H26 0.9500
C27 C28 1.378(14)
C27 H27 0.9500
C28 C29 1.358(14)
C28 H28 0.9500
C29 C30 1.404(14)
C29 H29 0.9500
C30 C31 1.366(13)
C30 H30 0.9500
C31 H31 0.9500
C32 C33 1.404(14)
C32 C37 1.417(14)
C33 C34 1.373(14)
C33 C38 1.511(13)
C34 C35 1.400(15)
C34 H34 0.9500
C35 C36 1.389(16)
C35 C39 1.548(16)
C36 C37 1.369(15)
C36 H36 0.9500
C37 C40 1.501(15)
C38 H38A 0.9800
C38 H38B 0.9800
C38 H38C 0.9800
C39 H39A 0.9800
C39 H39B 0.9800
C39 H39C 0.9800
C40 H40A 0.9800
C40 H40B 0.9800
C40 H40C 0.9800
C41 C46 1.362(15)
C41 C42 1.400(14)
C42 C43 1.380(15)
C42 C49 1.537(16)
C43 C44 1.348(16)
C43 H43 0.9500
C44 C45 1.341(16)
C44 C48 1.540(16)
C45 C46 1.421(16)
C45 H45 0.9500
C46 C47 1.551(16)
C47 H47A 0.9800
C47 H47B 0.9800
C47 H47C 0.9800
C48 H48A 0.9800
C48 H48B 0.9800
C48 H48C 0.9800
C49 H49A 0.9800
C49 H49B 0.9800
C49 H49C 0.9800
C50 C51 1.218(14)
C51 C52 1.488(16)
C52 C63 1.419(16)
C52 C53 1.420(17)
C53 C54 1.349(15)
C53 H53 0.9500
C54 C58 1.420(16)
C54 C55 1.482(18)
C56 C57 1.469(18)
C57 C59 1.377(15)
C57 C58 1.434(16)
C58 C62 1.398(17)
C59 C60 1.347(16)
C59 H59 0.9500
C60 C61 1.402(16)
C60 H60 0.9500
C61 C62 1.415(16)
C61 C66 1.427(17)
C62 C63 1.452(16)
C63 C64 1.444(17)
C64 C65 1.394(16)
C65 C66 1.422(15)
C65 C70 1.447(17)
C66 C67 1.399(16)
C67 C68 1.355(16)
C67 H67 0.9500
C68 C69 1.333(15)
C68 H68 0.9500
C69 C70 1.376(16)
C69 C73 1.49(2)
C70 C71 1.443(16)
C71 C72 1.416(16)
C71 C74 1.444(19)
C72 H72 0.9500
C75 C76 1.56(2)
C75 C78 1.56(2)
C75 H75 1.0000
C76 C77 1.42(3)
C76 H76A 0.9900
C76 H76B 0.9900
C77 H77A 0.9800
C77 H77B 0.9800
C77 H77C 0.9800
C78 C79 1.49(3)
C78 H78A 0.9900
C78 H78B 0.9900
C79 H79A 0.9800
C79 H79B 0.9800
C79 H79C 0.9800
C80 C83 1.51(2)
C80 C81 1.62(2)
C80 H80 1.0000
C81 C82 1.46(2)
C81 H81A 0.9900
C81 H81B 0.9900
C82 H82A 0.9800
C82 H82B 0.9800
C82 H82C 0.9800
C83 C84 1.46(2)
C83 H83A 0.9900
C83 H83B 0.9900
C84 H84A 0.9800
C84 H84B 0.9800
C84 H84C 0.9800
Ni2 N10 2.025(8)
Ni2 N11 2.038(7)
Ni2 N12 2.045(7)
Ni2 N9 2.054(8)
Ni2 N14 2.178(8)
Ni2 N13 2.184(8)
N9 C89 1.351(11)
N9 C85 1.368(11)
N10 C91 1.366(11)
N10 C94 1.403(12)
N11 C96 1.358(11)
N11 C99 1.378(11)
N13 C110 1.337(11)
N13 C106 1.341(13)
N12 C101 1.375(11)
N12 C104 1.381(11)
N14 C115 1.337(12)
N14 C111 1.363(12)
N15 C140 1.404(12)
N15 C139 1.409(12)
N15 C187 1.46(3)
O5 C140 1.283(17)
O6 C139 1.196(19)
C85 C105 1.391(13)
C85 C86 1.462(13)
C86 C87 1.321(14)
C86 H86 0.9500
C87 C89 1.443(13)
C87 H87 0.9500
C89 C90 1.401(13)
C90 C134 1.416(13)
C90 C91 1.453(14)
C91 C92 1.435(14)
C92 C93 1.309(13)
C92 H92 0.9500
C93 C94 1.419(13)
C93 H93 0.9500
C94 C95 1.385(13)
C95 C96 1.438(13)
C95 C116 1.527(13)
C96 C97 1.431(12)
C97 C98 1.370(12)
C97 H97 0.9500
C98 C99 1.443(12)
C98 H98 0.9500
C99 C100 1.390(13)
C100 C101 1.386(13)
C100 H100 0.9500
C101 C102 1.420(13)
C102 C103 1.357(12)
C102 H102 0.9500
C103 C104 1.453(12)
C103 H103 0.9500
C104 C105 1.414(12)
C105 C125 1.482(13)
C106 C107 1.334(14)
C106 H106 0.9500
C107 C108 1.379(15)
C107 H107 0.9500
C108 C109 1.355(15)
C108 H108 0.9500
C109 C110 1.386(14)
C109 H109 0.9500
C110 H110 0.9500
C111 C112 1.386(13)
C111 H111 0.9500
C112 C113 1.352(14)
C112 H112 0.9500
C113 C114 1.382(14)
C113 H113 0.9500
C114 C115 1.371(13)
C114 H114 0.9500
C115 H115 0.9500
C116 C121 1.429(13)
C116 C117 1.437(14)
C117 C118 1.414(14)
C117 C123 1.492(14)
C118 C119 1.337(14)
C118 H118 0.9500
C119 C120 1.373(14)
C119 C124 1.518(14)
C120 C121 1.372(13)
C120 H120 0.9500
C121 C122 1.500(13)
C122 H12A 0.9800
C122 H12B 0.9800
C122 H12C 0.9800
C123 H12D 0.9800
C123 H12E 0.9800
C123 H12F 0.9800
C124 H12G 0.9800
C124 H12H 0.9800
C124 H12I 0.9800
C125 C130 1.378(13)
C125 C126 1.397(14)
C126 C127 1.405(14)
C126 C131 1.519(15)
C127 C128 1.402(16)
C127 H127 0.9500
C128 C129 1.378(16)
C128 C132 1.519(15)
C129 C130 1.352(14)
C129 H129 0.9500
C130 C133 1.514(14)
C131 H13A 0.9800
C131 H13B 0.9800
C131 H13C 0.9800
C132 H13D 0.9800
C132 H13E 0.9800
C132 H13F 0.9800
C133 H13G 0.9800
C133 H13H 0.9800
C133 H13I 0.9800
C134 C135 1.217(13)
C135 C136 1.432(15)
C136 C137 1.410(11)
C136 C146 1.429(12)
C138 C147 1.398(12)
C138 C137 1.411(11)
C138 C139 1.425(13)
C140 C141 1.421(12)
C141 C06 1.404(12)
C141 C147 1.435(12)
C147 C145 1.424(12)
C137 H137 0.9500
C145 C146 1.431(12)
C145 C02 1.431(12)
C146 C149 1.415(12)
C06 C015 1.414(13)
C06 H06 0.9500
C015 C02 1.402(12)
C015 H015 0.9500
C02 C05 1.417(12)
C187 C04U 1.58(4)
C187 C04Z 1.61(4)
C187 H187 1.0000
C04U C192 1.35(3)
C04U H04A 0.9900
C04U H04B 0.9900
C04Z C194 1.35(4)
C04Z H04C 0.9900
C04Z H04D 0.9900
C192 H19A 0.9800
C192 H19B 0.9800
C192 H19C 0.9800
C194 H19D 0.9800
C194 H19E 0.9800
C194 H19F 0.9800
C05 C152 1.414(12)
C05 C202 1.433(12)
C149 C203 1.399(12)
C149 C152 1.435(12)
C152 C212 1.385(12)
C203 C205 1.388(12)
C203 H203 0.9500
C205 C201 1.389(11)
C205 H205 0.9500
C201 C212 1.383(11)
C201 C213 1.398(12)
C212 C207 1.414(11)
C207 C210 1.388(12)
C207 C214 1.402(12)
C210 C202 1.425(13)
C210 H210 0.9500
C202 H202 0.9500
C213 O8 1.241(14)
C213 N16 1.427(11)
C214 O7 1.298(12)
C214 N16 1.406(11)
N16 C217 1.646(18)
C215 C216 1.611(19)
C215 H21A 0.9800
C215 H21B 0.9800
C215 H21C 0.9800
C216 C217 1.537(19)
C216 H21D 0.9900
C216 H21E 0.9900
C217 C218 1.637(19)
C217 H217 1.0000
C218 C219 1.654(18)
C218 H21F 0.9900
C218 H21G 0.9900
C219 H21H 0.9800
C219 H21I 0.9800
C219 H21J 0.9800

loop_
_geom_torsion_atom_site_label_1
_geom_torsion_atom_site_label_2
_geom_torsion_atom_site_label_3
_geom_torsion_atom_site_label_4
_geom_torsion
C4 N1 C1 C21 -179.1(9)
Ni1 N1 C1 C21 4.8(13)
C4 N1 C1 C2 -0.3(10)
Ni1 N1 C1 C2 -176.4(6)
N1 C1 C2 C3 1.7(11)
C21 C1 C2 C3 -179.5(9)
C1 C2 C3 C4 -2.3(11)
C1 N1 C4 C5 177.2(9)
Ni1 N1 C4 C5 -6.6(13)
C1 N1 C4 C3 -1.1(9)
Ni1 N1 C4 C3 175.1(6)
C2 C3 C4 C5 -176.0(9)
C2 C3 C4 N1 2.2(10)
N1 C4 C5 C6 6.3(16)
C3 C4 C5 C6 -175.7(9)
C4 C5 C6 N2 -3.0(16)
C4 C5 C6 C7 177.7(9)
C10 N2 C6 C5 179.6(9)
Ni1 N2 C6 C5 0.5(12)
C10 N2 C6 C7 -1.0(9)
Ni1 N2 C6 C7 179.8(5)
C5 C6 C7 C9 -179.8(9)
N2 C6 C7 C9 0.8(10)
C6 C7 C9 C10 -0.3(10)
C6 N2 C10 C11 -178.7(9)
Ni1 N2 C10 C11 0.4(13)
C6 N2 C10 C9 0.8(9)
Ni1 N2 C10 C9 179.9(6)
C7 C9 C10 N2 -0.3(10)
C7 C9 C10 C11 179.2(9)
N2 C10 C11 C12 1.9(15)
C9 C10 C11 C12 -177.5(9)
N2 C10 C11 C41 178.7(8)
C9 C10 C11 C41 -0.7(14)
C15 N3 C12 C11 176.7(10)
Ni1 N3 C12 C11 0.2(15)
C15 N3 C12 C13 0.2(11)
Ni1 N3 C12 C13 -176.3(7)
C10 C11 C12 N3 -2.3(16)
C41 C11 C12 N3 -179.0(9)
C10 C11 C12 C13 173.8(10)
C41 C11 C12 C13 -2.9(15)
N3 C12 C13 C14 1.1(13)
C11 C12 C13 C14 -175.6(10)
C12 C13 C14 C15 -1.8(13)
C12 N3 C15 C16 178.6(10)
Ni1 N3 C15 C16 -4.9(15)
C12 N3 C15 C14 -1.3(11)
Ni1 N3 C15 C14 175.2(6)
C13 C14 C15 N3 2.1(13)
C13 C14 C15 C16 -177.8(11)
N3 C15 C16 C17 1.3(17)
C14 C15 C16 C17 -178.8(10)
N3 C15 C16 C50 177.7(9)
C14 C15 C16 C50 -2.4(17)
C20 N4 C17 C16 179.8(9)
Ni1 N4 C17 C16 1.2(13)
C20 N4 C17 C18 -1.5(10)
Ni1 N4 C17 C18 179.8(6)
C15 C16 C17 N4 0.6(16)
C50 C16 C17 N4 -175.9(9)
C15 C16 C17 C18 -177.9(10)
C50 C16 C17 C18 5.6(14)
N4 C17 C18 C19 -0.3(11)
C16 C17 C18 C19 178.4(9)
C17 C18 C19 C20 1.9(11)
C17 N4 C20 C21 -174.8(8)
Ni1 N4 C20 C21 3.9(13)
C17 N4 C20 C19 2.6(9)
Ni1 N4 C20 C19 -178.7(6)
C18 C19 C20 N4 -2.9(11)
C18 C19 C20 C21 174.5(9)
N1 C1 C21 C20 -5.6(15)
C2 C1 C21 C20 175.7(9)
N1 C1 C21 C32 175.1(9)
C2 C1 C21 C32 -3.5(14)
N4 C20 C21 C1 1.0(15)
C19 C20 C21 C1 -176.0(9)
N4 C20 C21 C32 -179.7(8)
C19 C20 C21 C32 3.3(14)
C26 N5 C22 C23 -0.9(15)
Ni1 N5 C22 C23 174.9(8)
N5 C22 C23 C24 -0.1(17)
C22 C23 C24 C25 1.8(16)
C23 C24 C25 C26 -2.4(15)
C22 N5 C26 C25 0.2(14)
Ni1 N5 C26 C25 -175.6(7)
C24 C25 C26 N5 1.5(14)
C31 N6 C27 C28 -0.3(15)
Ni1 N6 C27 C28 174.2(8)
N6 C27 C28 C29 1.7(18)
C27 C28 C29 C30 -1.3(17)
C28 C29 C30 C31 -0.4(15)
C27 N6 C31 C30 -1.5(14)
Ni1 N6 C31 C30 -176.0(7)
C29 C30 C31 N6 1.8(15)
C1 C21 C32 C33 -79.9(12)
C20 C21 C32 C33 100.8(11)
C1 C21 C32 C37 94.1(12)
C20 C21 C32 C37 -85.2(12)
C37 C32 C33 C34 2.3(15)
C21 C32 C33 C34 176.5(9)
C37 C32 C33 C38 -177.8(9)
C21 C32 C33 C38 -3.6(14)
C32 C33 C34 C35 -2.5(15)
C38 C33 C34 C35 177.5(10)
C33 C34 C35 C36 1.4(16)
C33 C34 C35 C39 -178.3(10)
C34 C35 C36 C37 -0.1(17)
C39 C35 C36 C37 179.7(11)
C35 C36 C37 C32 -0.1(17)
C35 C36 C37 C40 -179.6(11)
C33 C32 C37 C36 -1.0(15)
C21 C32 C37 C36 -175.1(10)
C33 C32 C37 C40 178.5(10)
C21 C32 C37 C40 4.4(15)
C10 C11 C41 C46 86.2(13)
C12 C11 C41 C46 -96.8(13)
C10 C11 C41 C42 -96.6(12)
C12 C11 C41 C42 80.4(13)
C46 C41 C42 C43 0.9(17)
C11 C41 C42 C43 -176.3(10)
C46 C41 C42 C49 -178.3(11)
C11 C41 C42 C49 4.5(16)
C41 C42 C43 C44 -0.7(18)
C49 C42 C43 C44 178.4(12)
C42 C43 C44 C45 -1.1(19)
C42 C43 C44 C48 177.0(11)
C43 C44 C45 C46 2.7(19)
C48 C44 C45 C46 -175.4(11)
C42 C41 C46 C45 0.6(17)
C11 C41 C46 C45 177.9(10)
C42 C41 C46 C47 179.0(11)
C11 C41 C46 C47 -3.8(18)
C44 C45 C46 C41 -2.5(19)
C44 C45 C46 C47 179.1(12)
C50 C51 C52 C63 -174(5)
C50 C51 C52 C53 7(6)
C63 C52 C53 C54 5.8(18)
C51 C52 C53 C54 -175.2(11)
C52 C53 C54 C58 -0.5(18)
C52 C53 C54 C55 -179.5(11)
C56 N7 C55 O4 -175.4(11)
C80 N7 C55 O4 7.3(19)
C56 N7 C55 C54 1.5(17)
C80 N7 C55 C54 -175.7(12)
C53 C54 C55 O4 3.2(19)
C58 C54 C55 O4 -175.8(11)
C53 C54 C55 N7 -173.6(11)
C58 C54 C55 N7 7.4(17)
C55 N7 C56 O3 169.5(12)
C80 N7 C56 O3 -13.2(19)
C55 N7 C56 C57 -12.0(17)
C80 N7 C56 C57 165.3(12)
O3 C56 C57 C59 9.7(19)
N7 C56 C57 C59 -168.6(11)
O3 C56 C57 C58 -167.1(12)
N7 C56 C57 C58 14.6(18)
C53 C54 C58 C62 -5.7(18)
C55 C54 C58 C62 173.3(11)
C53 C54 C58 C57 176.0(11)
C55 C54 C58 C57 -4.9(17)
C59 C57 C58 C62 -1.0(18)
C56 C57 C58 C62 175.9(12)
C59 C57 C58 C54 177.2(11)
C56 C57 C58 C54 -5.9(17)
C58 C57 C59 C60 -4.0(17)
C56 C57 C59 C60 179.1(11)
C57 C59 C60 C61 6.3(18)
C59 C60 C61 C62 -3.3(18)
C59 C60 C61 C66 177.5(12)
C54 C58 C62 C61 -174.3(11)
C57 C58 C62 C61 3.8(18)
C54 C58 C62 C63 6.8(18)
C57 C58 C62 C63 -175.1(11)
C60 C61 C62 C58 -1.8(17)
C66 C61 C62 C58 177.5(11)
C60 C61 C62 C63 177.1(11)
C66 C61 C62 C63 -3.7(18)
C53 C52 C63 C64 178.9(11)
C51 C52 C63 C64 0.0(19)
C53 C52 C63 C62 -4.6(17)
C51 C52 C63 C62 176.5(11)
C58 C62 C63 C52 -1.6(17)
C61 C62 C63 C52 179.5(11)
C58 C62 C63 C64 175.1(11)
C61 C62 C63 C64 -3.7(17)
C72 C8 C64 C65 1.8(18)
C72 C8 C64 C63 -177.4(11)
C52 C63 C64 C8 3.9(19)
C62 C63 C64 C8 -172.5(11)
C52 C63 C64 C65 -175.3(11)
C62 C63 C64 C65 8.3(17)
C8 C64 C65 C66 175.0(11)
C63 C64 C65 C66 -5.9(18)
C8 C64 C65 C70 0.0(18)
C63 C64 C65 C70 179.2(11)
C64 C65 C66 C67 -179.7(11)
C70 C65 C66 C67 -4.7(16)
C64 C65 C66 C61 -1.6(18)
C70 C65 C66 C61 173.5(11)
C60 C61 C66 C67 3.5(19)
C62 C61 C66 C67 -175.7(11)
C60 C61 C66 C65 -174.5(11)
C62 C61 C66 C65 6.3(17)
C65 C66 C67 C68 -0.5(18)
C61 C66 C67 C68 -178.5(12)
C66 C67 C68 C69 5.0(19)
C67 C68 C69 C70 -3.9(19)
C67 C68 C69 C73 173.0(12)
C68 C69 C70 C71 -176.0(11)
C73 C69 C70 C71 7.2(18)
C68 C69 C70 C65 -1.4(19)
C73 C69 C70 C65 -178.2(12)
C64 C65 C70 C69 -179.0(11)
C66 C65 C70 C69 5.7(17)
C64 C65 C70 C71 -4.5(17)
C66 C65 C70 C71 -179.7(10)
C69 C70 C71 C72 -178.7(11)
C65 C70 C71 C72 6.7(16)
C69 C70 C71 C74 -4.8(19)
C65 C70 C71 C74 -179.4(12)
C64 C8 C72 C71 1.0(19)
C70 C71 C72 C8 -5.2(18)
C74 C71 C72 C8 -178.9(13)
C74 N8 C73 O2 -177.0(16)
C75 N8 C73 O2 -11(2)
C74 N8 C73 C69 8(2)
C75 N8 C73 C69 173.8(14)
C68 C69 C73 O2 0(2)
C70 C69 C73 O2 176.5(14)
C68 C69 C73 N8 174.1(12)
C70 C69 C73 N8 -9(2)
C73 N8 C74 O1 175.6(16)
C75 N8 C74 O1 10(3)
C73 N8 C74 C71 -6(2)
C75 N8 C74 C71 -171.2(15)
C72 C71 C74 O1 -4(2)
C70 C71 C74 O1 -177.4(15)
C72 C71 C74 N8 177.3(13)
C70 C71 C74 N8 4(2)
C74 N8 C75 C76 -81(2)
C73 N8 C75 C76 113(2)
C74 N8 C75 C78 52(3)
C73 N8 C75 C78 -114(2)
C78 C75 C76 C77 172(2)
N8 C75 C76 C77 -56(3)
C76 C75 C78 C79 -78(3)
N8 C75 C78 C79 155.6(18)
C56 N7 C80 C83 76.2(17)
C55 N7 C80 C83 -106.5(16)
C56 N7 C80 C81 -58.5(17)
C55 N7 C80 C81 118.8(13)
N7 C80 C81 C82 -163.1(15)
C83 C80 C81 C82 61(2)
N7 C80 C83 C84 62(2)
C81 C80 C83 C84 -165.3(17)
C89 N9 C85 C105 174.4(9)
Ni2 N9 C85 C105 -1.3(14)
C89 N9 C85 C86 -2.2(10)
Ni2 N9 C85 C86 -177.9(6)
N9 C85 C86 C87 1.3(11)
C105 C85 C86 C87 -175.5(9)
C85 C86 C87 C89 0.1(11)
C85 N9 C89 C90 -179.3(9)
Ni2 N9 C89 C90 -3.5(13)
C85 N9 C89 C87 2.4(10)
Ni2 N9 C89 C87 178.2(6)
C86 C87 C89 N9 -1.6(11)
C86 C87 C89 C90 -179.9(9)
N9 C89 C90 C134 -179.4(8)
C87 C89 C90 C134 -1.3(13)
N9 C89 C90 C91 -1.4(15)
C87 C89 C90 C91 176.7(9)
C94 N10 C91 C92 -0.3(10)
Ni2 N10 C91 C92 -176.6(6)
C94 N10 C91 C90 176.9(8)
Ni2 N10 C91 C90 0.5(12)
C89 C90 C91 N10 3.1(14)
C134 C90 C91 N10 -178.9(8)
C89 C90 C91 C92 179.8(9)
C134 C90 C91 C92 -2.2(13)
N10 C91 C92 C93 0.7(11)
C90 C91 C92 C93 -176.4(9)
C91 C92 C93 C94 -0.8(11)
C91 N10 C94 C95 -178.5(9)
Ni2 N10 C94 C95 -2.2(14)
C91 N10 C94 C93 -0.2(10)
Ni2 N10 C94 C93 176.1(6)
C92 C93 C94 C95 178.9(10)
C92 C93 C94 N10 0.6(11)
N10 C94 C95 C96 0.0(15)
C93 C94 C95 C96 -178.0(9)
N10 C94 C95 C116 -178.8(8)
C93 C94 C95 C116 3.2(15)
C99 N11 C96 C97 1.0(9)
Ni2 N11 C96 C97 174.7(6)
C99 N11 C96 C95 179.8(8)
Ni2 N11 C96 C95 -6.5(12)
C94 C95 C96 N11 4.5(15)
C116 C95 C96 N11 -176.8(8)
C94 C95 C96 C97 -176.9(9)
C116 C95 C96 C97 1.9(13)
N11 C96 C97 C98 -1.1(10)
C95 C96 C97 C98 -179.9(8)
C96 C97 C98 C99 0.7(10)
C96 N11 C99 C100 178.4(8)
Ni2 N11 C99 C100 4.4(12)
C96 N11 C99 C98 -0.6(9)
Ni2 N11 C99 C98 -174.5(6)
C97 C98 C99 N11 -0.1(10)
C97 C98 C99 C100 -179.0(8)
N11 C99 C100 C101 -1.8(15)
C98 C99 C100 C101 176.9(9)
C104 N12 C101 C100 -178.6(9)
Ni2 N12 C101 C100 -3.8(13)
C104 N12 C101 C102 1.7(10)
Ni2 N12 C101 C102 176.4(6)
C99 C100 C101 N12 1.5(16)
C99 C100 C101 C102 -178.7(9)
N12 C101 C102 C103 -0.6(11)
C100 C101 C102 C103 179.6(9)
C101 C102 C103 C104 -0.6(11)
C101 N12 C104 C105 178.1(9)
Ni2 N12 C104 C105 3.5(13)
C101 N12 C104 C103 -2.0(10)
Ni2 N12 C104 C103 -176.6(6)
C102 C103 C104 N12 1.7(11)
C102 C103 C104 C105 -178.4(9)
N9 C85 C105 C104 2.0(15)
C86 C85 C105 C104 178.1(9)
N9 C85 C105 C125 179.8(9)
C86 C85 C105 C125 -4.1(14)
N12 C104 C105 C85 -3.1(15)
C103 C104 C105 C85 177.0(9)
N12 C104 C105 C125 179.1(9)
C103 C104 C105 C125 -0.8(14)
C110 N13 C106 C107 -2.0(15)
Ni2 N13 C106 C107 174.2(9)
N13 C106 C107 C108 1.4(18)
C106 C107 C108 C109 0.1(17)
C107 C108 C109 C110 -0.9(16)
C106 N13 C110 C109 1.2(14)
Ni2 N13 C110 C109 -175.0(7)
C108 C109 C110 N13 0.3(16)
C115 N14 C111 C112 -0.7(13)
Ni2 N14 C111 C112 178.0(7)
N14 C111 C112 C113 0.4(14)
C111 C112 C113 C114 0.4(14)
C112 C113 C114 C115 -0.8(14)
C111 N14 C115 C114 0.3(13)
Ni2 N14 C115 C114 -178.4(7)
C113 C114 C115 N14 0.4(15)
C94 C95 C116 C121 82.1(11)
C96 C95 C116 C121 -96.8(11)
C94 C95 C116 C117 -91.9(12)
C96 C95 C116 C117 89.2(11)
C121 C116 C117 C118 2.2(15)
C95 C116 C117 C118 176.1(9)
C121 C116 C117 C123 179.2(11)
C95 C116 C117 C123 -6.8(16)
C116 C117 C118 C119 -3.6(17)
C123 C117 C118 C119 179.4(12)
C117 C118 C119 C120 4.7(18)
C117 C118 C119 C124 -177.2(11)
C118 C119 C120 C121 -4.3(17)
C124 C119 C120 C121 177.7(10)
C119 C120 C121 C116 3.0(16)
C119 C120 C121 C122 -177.9(10)
C117 C116 C121 C120 -1.9(15)
C95 C116 C121 C120 -176.0(9)
C117 C116 C121 C122 179.0(9)
C95 C116 C121 C122 4.9(14)
C85 C105 C125 C130 100.6(11)
C104 C105 C125 C130 -81.5(12)
C85 C105 C125 C126 -83.3(12)
C104 C105 C125 C126 94.7(11)
C130 C125 C126 C127 2.0(16)
C105 C125 C126 C127 -174.2(10)
C130 C125 C126 C131 -178.0(10)
C105 C125 C126 C131 5.8(16)
C125 C126 C127 C128 -2.9(17)
C131 C126 C127 C128 177.2(11)
C126 C127 C128 C129 1.5(17)
C126 C127 C128 C132 -179.4(11)
C127 C128 C129 C130 0.7(17)
C132 C128 C129 C130 -178.3(11)
C128 C129 C130 C125 -1.5(17)
C128 C129 C130 C133 176.4(10)
C126 C125 C130 C129 0.1(15)
C105 C125 C130 C129 176.2(9)
C126 C125 C130 C133 -177.8(10)
C105 C125 C130 C133 -1.6(15)
C140 N15 C139 O6 -166.7(13)
C187 N15 C139 O6 21(2)
C140 N15 C139 C138 4.7(13)
C187 N15 C139 C138 -168(2)
C147 C138 C139 O6 171.8(13)
C137 C138 C139 O6 -13.3(16)
C147 C138 C139 N15 1.0(14)
C137 C138 C139 N15 176.0(9)
C139 N15 C140 O5 170.3(13)
C187 N15 C140 O5 -17(3)
C139 N15 C140 C141 -10(2)
C187 N15 C140 C141 162(2)
O5 C140 C141 C06 9(2)
N15 C140 C141 C06 -171.3(12)
O5 C140 C141 C147 -171.3(11)
N15 C140 C141 C147 9(2)
C137 C138 C147 C145 0.2(15)
C139 C138 C147 C145 175.2(10)
C137 C138 C147 C141 -177.0(9)
C139 C138 C147 C141 -2.1(15)
C06 C141 C147 C138 177.5(12)
C140 C141 C147 C138 -2.6(16)
C06 C141 C147 C145 0.2(13)
C140 C141 C147 C145 -179.9(13)
C146 C136 C137 C138 -3.9(12)
C135 C136 C137 C138 173.9(9)
C147 C138 C137 C136 -0.1(12)
C139 C138 C137 C136 -175.3(10)
C138 C147 C145 C146 3.6(14)
C141 C147 C145 C146 -179.2(9)
C138 C147 C145 C02 -177.6(11)
C141 C147 C145 C02 -0.4(13)
C137 C136 C146 C149 -176.1(10)
C135 C136 C146 C149 6.5(16)
C137 C136 C146 C145 7.5(13)
C135 C136 C146 C145 -170.0(9)
C147 C145 C146 C149 176.2(11)
C02 C145 C146 C149 -2.6(13)
C147 C145 C146 C136 -7.2(13)
C02 C145 C146 C136 174.0(11)
C140 C141 C06 C015 178.3(15)
C147 C141 C06 C015 -2(2)
C141 C06 C015 C02 3(2)
C06 C015 C02 C05 175.8(13)
C06 C015 C02 C145 -3(2)
C147 C145 C02 C015 2.2(18)
C146 C145 C02 C015 -179.0(12)
C147 C145 C02 C05 -177.0(12)
C146 C145 C02 C05 1.8(17)
C140 N15 C187 C04U 91(3)
C139 N15 C187 C04U -97(3)
C140 N15 C187 C04Z -59(3)
C139 N15 C187 C04Z 113(3)
N15 C187 C04U C192 170(2)
C04Z C187 C04U C192 -43(5)
N15 C187 C04Z C194 -24(4)
C04U C187 C04Z C194 -170(3)
C015 C02 C05 C152 179.8(11)
C145 C02 C05 C152 -1(2)
C015 C02 C05 C202 4(2)
C145 C02 C05 C202 -176.4(11)
C136 C146 C149 C203 11.7(17)
C145 C146 C149 C203 -171.9(11)
C136 C146 C149 C152 -173.8(10)
C145 C146 C149 C152 2.5(13)
C02 C05 C152 C212 179.9(13)
C202 C05 C152 C212 -4.9(14)
C02 C05 C152 C149 0.8(17)
C202 C05 C152 C149 176.1(11)
C203 C149 C152 C212 -5.7(12)
C146 C149 C152 C212 179.4(10)
C203 C149 C152 C05 173.3(10)
C146 C149 C152 C05 -1.6(14)
C146 C149 C203 C205 -175.1(13)
C152 C149 C203 C205 10.0(19)
C149 C203 C205 C201 -5(2)
C203 C205 C201 C212 -5(2)
C203 C205 C201 C213 177.3(16)
C205 C201 C212 C152 9.7(18)
C213 C201 C212 C152 -173.1(15)
C205 C201 C212 C207 -175.9(15)
C213 C201 C212 C207 1.3(16)
C05 C152 C212 C201 177.1(12)
C149 C152 C212 C201 -4.0(13)
C05 C152 C212 C207 2.7(12)
C149 C152 C212 C207 -178.3(11)
C201 C212 C207 C210 180.0(16)
C152 C212 C207 C210 -5.4(18)
C201 C212 C207 C214 3.8(16)
C152 C212 C207 C214 178.4(14)
C214 C207 C210 C202 -172.5(18)
C212 C207 C210 C202 11(3)
C207 C210 C202 C05 -13(3)
C152 C05 C202 C210 9(2)
C02 C05 C202 C210 -175.0(15)
C212 C201 C213 O8 178.4(19)
C205 C201 C213 O8 -4(3)
C212 C201 C213 N16 0(2)
C205 C201 C213 N16 177.6(17)
C210 C207 C214 O7 2(3)
C212 C207 C214 O7 178(2)
C210 C207 C214 N16 173.3(17)
C212 C207 C214 N16 -11(2)
O7 C214 N16 C213 -175(2)
C207 C214 N16 C213 12(3)
O7 C214 N16 C217 29(3)
C207 C214 N16 C217 -144(2)
O8 C213 N16 C214 174.7(19)
C201 C213 N16 C214 -7(3)
O8 C213 N16 C217 -35(3)
C201 C213 N16 C217 144(2)
C215 C216 C217 C218 168(9)
C215 C216 C217 N16 -21(6)
C214 N16 C217 C216 -106(3)
C213 N16 C217 C216 101(3)
C214 N16 C217 C218 71(3)
C213 N16 C217 C218 -83(3)
C216 C217 C218 C219 -158(10)
N16 C217 C218 C219 31(5)
